data_1572247
loop_
_publ_author_name
'Akiyama, Yoshimori'
'Yamashina, Masahiro'
'Toyota, Shinji'

_publ_section_title
;
 Azaylide-based gemini amphiphiles displaying unique self-assembling
 behavior <i>via</i> an even-odd effect of alkyl linker chain length.
;
_journal_issue 33
_journal_name_full 'Soft matter'
_journal_page_first 6539
_journal_page_last 6543
_journal_paper_doi 10.1039/d4sm00789a
_journal_volume 20
_journal_year 2024
_chemical_formula_moiety '2(I), C51 H56 Cl4 N4 O4 P2, 1.627(C H4 O), 0.187(C4 H10 O)'
_chemical_formula_sum 'C54.09 H64.09 Cl4 I2 N4 O6 P2'
_chemical_formula_weight 1323.83
_space_group_crystal_system monoclinic
_space_group_IT_number 14
_space_group_name_Hall '-P 2yn'
_space_group_name_H-M_alt 'P 1 21/n 1'
_atom_sites_solution_hydrogens geom
_atom_sites_solution_primary dual
_audit_creation_date 2023-10-17
_audit_creation_method
;
Olex2 1.5
(compiled 2023.08.24 svn.re1ec1418 for OlexSys, GUI svn.r6817)
;
_audit_update_record
;
2024-03-24 deposited with the CCDC.	2024-07-30 downloaded from the CCDC.
;
_cell_angle_alpha 90
_cell_angle_beta 111.870(9)
_cell_angle_gamma 90
_cell_formula_units_Z 8
_cell_length_a 21.492(3)
_cell_length_b 22.384(6)
_cell_length_c 26.001(4)
_cell_measurement_reflns_used 43115
_cell_measurement_temperature 93
_cell_measurement_theta_max 35.686
_cell_measurement_theta_min 1.113
_cell_volume 11608(4)
_computing_molecular_graphics 'Olex2 1.5 (Dolomanov et al., 2009)'
_computing_publication_material 'Olex2 1.5 (Dolomanov et al., 2009)'
_computing_structure_refinement 'SHELXL 2018/3 (Sheldrick, 2015)'
_computing_structure_solution 'SHELXT 2018/2 (Sheldrick, 2018)'
_diffrn_ambient_temperature 93
_diffrn_measured_fraction_theta_full 0.995
_diffrn_measured_fraction_theta_max 0.942
_diffrn_measurement_device_type 'Pilatus3 S6M'
_diffrn_measurement_method '\w scans'
_diffrn_radiation_type synchrotron
_diffrn_radiation_wavelength 0.750
_diffrn_reflns_av_R_equivalents 0.0529
_diffrn_reflns_av_unetI/netI 0.0596
_diffrn_reflns_Laue_measured_fraction_full 0.995
_diffrn_reflns_Laue_measured_fraction_max 0.942
_diffrn_reflns_limit_h_max 33
_diffrn_reflns_limit_h_min -32
_diffrn_reflns_limit_k_max 32
_diffrn_reflns_limit_k_min -33
_diffrn_reflns_limit_l_max 40
_diffrn_reflns_limit_l_min -40
_diffrn_reflns_number 125809
_diffrn_reflns_point_group_measured_fraction_full 0.995
_diffrn_reflns_point_group_measured_fraction_max 0.942
_diffrn_reflns_theta_full 26.744
_diffrn_reflns_theta_max 35.686
_diffrn_reflns_theta_min 1.113
_diffrn_source synchrotron
_exptl_absorpt_coefficient_mu 1.577
_exptl_absorpt_correction_type none
_exptl_crystal_colour 'clear yellow'
_exptl_crystal_colour_lustre clear
_exptl_crystal_colour_primary yellow
_exptl_crystal_density_diffrn 1.515
_exptl_crystal_description block
_exptl_crystal_F_000 5349
_exptl_crystal_recrystallization_method 'recrystallization from diethyl ether/ methanol'
_exptl_crystal_size_max 0.2
_exptl_crystal_size_mid 0.1
_exptl_crystal_size_min 0.1
_refine_diff_density_max 1.514
_refine_diff_density_min -1.831
_refine_diff_density_rms 0.109
_refine_ls_extinction_method none
_refine_ls_goodness_of_fit_ref 1.038
_refine_ls_hydrogen_treatment constr
_refine_ls_matrix_type full
_refine_ls_number_parameters 1851
_refine_ls_number_reflns 43115
_refine_ls_number_restraints 326
_refine_ls_restrained_S_all 1.039
_refine_ls_R_factor_all 0.1877
_refine_ls_R_factor_gt 0.0931
_refine_ls_shift/su_max 0.001
_refine_ls_shift/su_mean 0.000
_refine_ls_structure_factor_coef Fsqd
_refine_ls_weighting_details 'w=1/[\s^2^(Fo^2^)+(0.1525P)^2^+10.9471P] where P=(Fo^2^+2Fc^2^)/3'
_refine_ls_weighting_scheme calc
_refine_ls_wR_factor_gt 0.2728
_refine_ls_wR_factor_ref 0.3325
_reflns_Friedel_coverage 0.000
_reflns_number_gt 17955
_reflns_number_total 43115
_reflns_threshold_expression 'I > 2\s(I)'
_cod_data_source_file d4sm00789a2.cif
_cod_data_source_block NdpP3I
_cod_depositor_comments 'Adding full bibliography for 1572247--1572248.cif.'
_cod_database_code 1572247
_shelx_shelxl_version_number 2018/3
_shelx_space_group_comment
;
The symmetry employed for this shelxl refinement is uniquely defined
by the following loop, which should always be used as a source of
symmetry information in preference to the above space-group names.
They are only intended as comments.
;
_shelx_estimated_absorpt_t_max 0.858
_shelx_estimated_absorpt_t_min 0.743
_olex2_refinement_description
;
1. Fixed Uiso
 At 1.2 times of:
  All C(H) groups, All C(H,H) groups, All N(H,H) groups
 At 1.5 times of:
  All C(H,H,H) groups, All O(H) groups
2. Restrained distances
 I1-O7
 2.9 with sigma of 0.02
 C38-C10 = C9-C26
 1.51 with sigma of 0.02
 C9-O23 = O23-C38
 2.6 with sigma of 0.02
 O7-C24
 1.43 with sigma of 0.01
 C10-O23 = C9-C26
 1.43 with sigma of 0.02
 O23-C10 = O23-C26
 1.43 with sigma of 0.02
 C26-C10
 2.4 with sigma of 0.02
 O6-C21
 1.4 with sigma of 0.02
 O8-C25
 1.4 with sigma of 0.02
 O4-C22
 1.44 with sigma of 0.02
 C17-C02K \\sim C03O-C01V
 with sigma of 0.02
 C9-O23 \\sim O23-C38
 with sigma of 0.02
 C0AB-C030 \\sim C0AA-C01D
 with sigma of 0.02
 C8-C00Z \\sim C0AA-C01D
 with sigma of 0.02
 Cl5-C01M \\sim Cl5A-C5
 with sigma of 0.02
 O1-C6 \\sim O1A-C6A
 with sigma of 0.02
 C02E-O1 \\sim C1-O1A
 with sigma of 0.04
 Cl4-C01G \\sim Cl4A-C4
 with sigma of 0.02
 N00J-C015 \\sim N00J-C0
 with sigma of 0.02
 O1-O3 \\sim O1A-O3A
 with sigma of 0.04
 O1A-C0AB \\sim O1-C0AA
 with sigma of 0.02
 C015-C01G \\sim C0-C4
 with sigma of 0.02
 C015-C01M \\sim C0-C5
 with sigma of 0.02
 C01G-C01O \\sim C4-C3
 with sigma of 0.02
 C01M-C02R \\sim C5-C7
 with sigma of 0.02
 C01O-C02E \\sim C3-C1
 with sigma of 0.02
 C02E-C02R \\sim C1-C7
 with sigma of 0.02
 C02E-C6 \\sim C1-C6A
 with sigma of 0.02
 O3-C6 \\sim O3A-C6A
 with sigma of 0.02
 Cl5-C015 \\sim Cl5A-C0
 with sigma of 0.04
 Cl5-C02R \\sim Cl5A-C7
 with sigma of 0.04
 Cl4-C015 \\sim Cl4A-C0
 with sigma of 0.04
 Cl4-C01O \\sim Cl4A-C3
 with sigma of 0.04
 N00J-C01G \\sim N00J-C4
 with sigma of 0.04
 N00J-C01M \\sim N00J-C5
 with sigma of 0.04
 C015-C01O \\sim C0-C3
 with sigma of 0.04
 C015-C02R \\sim C0-C7
 with sigma of 0.04
 C01G-C01M \\sim C4-C5
 with sigma of 0.04
 C01G-C02E \\sim C4-C1
 with sigma of 0.04
 C01M-C02E \\sim C5-C1
 with sigma of 0.04
 C01O-C02R \\sim C3-C7
 with sigma of 0.04
 C01O-C6 \\sim C3-C6A
 with sigma of 0.04
 C02E-O3 \\sim C1-O3A
 with sigma of 0.04
 C02R-C6 \\sim C7-C6A
 with sigma of 0.04
 Cl6-C01A \\sim Cl6A-C13
 with sigma of 0.02
 Cl7-C01U \\sim Cl7A-C15
 with sigma of 0.02
 C019-C01A \\sim C14-C13
 with sigma of 0.02
 C019-C01U \\sim C14-C15
 with sigma of 0.02
 C01A-C01L \\sim C13-C12
 with sigma of 0.02
 C01L-C01X \\sim C12-C27
 with sigma of 0.02
 C01U-C02D \\sim C15-C16
 with sigma of 0.02
 C01X-C027 \\sim C27-C23
 with sigma of 0.02
 C01X-C02D \\sim C27-C16
 with sigma of 0.02
 C027-O03S \\sim C23-O03T
 with sigma of 0.02
 Cl6-C019 \\sim Cl6A-C14
 with sigma of 0.04
 Cl6-C01L \\sim Cl6A-C12
 with sigma of 0.04
 Cl7-C019 \\sim Cl7A-C14
 with sigma of 0.04
 Cl7-C02D \\sim Cl7A-C16
 with sigma of 0.04
 C019-C01L \\sim C14-C12
 with sigma of 0.04
 C019-C02D \\sim C14-C16
 with sigma of 0.04
 C01A-C01U \\sim C13-C15
 with sigma of 0.04
 C01A-C01X \\sim C13-C27
 with sigma of 0.04
 C01L-C027 \\sim C12-C23
 with sigma of 0.04
 C01L-C02D \\sim C12-C16
 with sigma of 0.04
 C01U-C01X \\sim C15-C27
 with sigma of 0.04
 C01X-O03S \\sim C27-O03T
 with sigma of 0.04
 C027-C02D \\sim C23-C16
 with sigma of 0.04
 O00W-C8 \\sim O1-C0AA
 with sigma of 0.02
 O00W-C23 \\sim O1-C6
 with sigma of 0.02
 O00W-C8 \\sim O00V-C03K
 with sigma of 0.02
 O00V-C027 \\sim O00W-C23
 with sigma of 0.02
 N00Q-C019 \\sim N00Q-C14
 with sigma of 0.02
 Cl1-C00W \\sim Cl1A-C00X
 with sigma of 0.02
 N00H-C00S \\sim N00H-C00T
 with sigma of 0.02
 C00R-O010 \\sim C18-O2
 with sigma of 0.02
 C00R-C01S \\sim C18-C01T
 with sigma of 0.02
 C00S-C00W \\sim C00T-C00X
 with sigma of 0.02
 C00S-C018 \\sim C00T-C19
 with sigma of 0.02
 C00W-C01P \\sim C00X-C1A
 with sigma of 0.02
 C018-C021 \\sim C19-C1B
 with sigma of 0.02
 C01P-C01S \\sim C1A-C01T
 with sigma of 0.02
 C01S-C021 \\sim C01T-C1B
 with sigma of 0.02
 Cl1-C00S \\sim Cl1A-C00T
 with sigma of 0.04
 Cl1-C01P \\sim Cl1A-C1A
 with sigma of 0.04
 N00H-C00W \\sim N00H-C00X
 with sigma of 0.04
 N00H-C018 \\sim N00H-C19
 with sigma of 0.04
 C00R-C01P \\sim C18-C1A
 with sigma of 0.04
 C00R-C021 \\sim C18-C1B
 with sigma of 0.04
 C00S-C01P \\sim C00T-C1A
 with sigma of 0.04
 C00S-C021 \\sim C00T-C1B
 with sigma of 0.04
 C00W-C018 \\sim C00X-C19
 with sigma of 0.04
 C00W-C01S \\sim C00X-C01T
 with sigma of 0.04
 O010-C01S \\sim O2-C01T
 with sigma of 0.04
 C018-C01S \\sim C19-C01T
 with sigma of 0.04
 C01P-C021 \\sim C1A-C1B
 with sigma of 0.04
 O0-C17 \\sim O012-C03O
 with sigma of 0.02
 C018-Cl1A \\sim C018-Cl1B
 with sigma of 0.02
 Cl1A-C00X \\sim Cl1B-C00X
 with sigma of 0.02
 C032-C2 \\sim C032-C2A
 with sigma of 0.02
 C2-O5 \\sim C2A-O5A
 with sigma of 0.02
 C032-O5 \\sim C032-O5A
 with sigma of 0.04
 C11A-C02P \\sim C11-C014
 with sigma of 0.02
 O1AB-C11A \\sim O1AA-C11
 with sigma of 0.02
 Cl3-C01F \\sim Cl3A-C1D
 with sigma of 0.02
 Cl2-C01W \\sim Cl2A-C1E
 with sigma of 0.02
 N00M-C00U \\sim N00M-C00V
 with sigma of 0.02
 C00U-C01F \\sim C00V-C1D
 with sigma of 0.02
 C00U-C01W \\sim C00V-C1E
 with sigma of 0.02
 C01F-C02B \\sim C1D-C1C
 with sigma of 0.02
 C01W-C02N \\sim C1E-C1F
 with sigma of 0.02
 C02B-C032 \\sim C1C-C20
 with sigma of 0.02
 C02N-C032 \\sim C1F-C20
 with sigma of 0.02
 C032-C2 \\sim C20-C2
 with sigma of 0.02
 C032-C2A \\sim C20-C2A
 with sigma of 0.02
 Cl3-C00U \\sim Cl3A-C00V
 with sigma of 0.04
 Cl3-C02B \\sim Cl3A-C1C
 with sigma of 0.04
 Cl2-C00U \\sim Cl2A-C00V
 with sigma of 0.04
 Cl2-C02N \\sim Cl2A-C1F
 with sigma of 0.04
 N00M-C01F \\sim N00M-C1D
 with sigma of 0.04
 N00M-C01W \\sim N00M-C1E
 with sigma of 0.04
 C00U-C02B \\sim C00V-C1C
 with sigma of 0.04
 C00U-C02N \\sim C00V-C1F
 with sigma of 0.04
 C01F-C01W \\sim C1D-C1E
 with sigma of 0.04
 C01F-C032 \\sim C1D-C20
 with sigma of 0.04
 C01W-C032 \\sim C1E-C20
 with sigma of 0.04
 C02B-C02N \\sim C1C-C1F
 with sigma of 0.04
 C02B-C2 \\sim C1C-C2
 with sigma of 0.04
 C02B-C2A \\sim C1C-C2A
 with sigma of 0.04
 C02N-C2 \\sim C1F-C2
 with sigma of 0.04
 C02N-C2A \\sim C1F-C2A
 with sigma of 0.04
 C20-C2A \\sim C2-C032
 with sigma of 0.02
 N00I-C00Z \\sim N00I-C28
 with sigma of 0.02
 C00Z-C8 \\sim C28-C8
 with sigma of 0.02
 N00I-C01D \\sim N00I-C29
 with sigma of 0.02
 C01D-C0AA \\sim C29-C0AA
 with sigma of 0.02
 N00T-C02M \\sim N00T-C30
 with sigma of 0.02
 C02M-C03K \\sim C30-C03K
 with sigma of 0.02
 N00T-C030 \\sim N00T-C31
 with sigma of 0.02
 C030-C0AB \\sim C31-C0AB
 with sigma of 0.02
 N00N-C02P \\sim N00N-C32
 with sigma of 0.02
 C02P-C11A \\sim C32-C11A
 with sigma of 0.02
 N00N-C01V \\sim N00N-C33
 with sigma of 0.02
 C01V-C03O \\sim C33-C03O
 with sigma of 0.02
 N00L-C014 \\sim N00L-C34
 with sigma of 0.02
 C014-C11 \\sim C34-C11
 with sigma of 0.02
 N00L-C02K \\sim N00L-C35
 with sigma of 0.02
 C02K-C17 \\sim C35-C17
 with sigma of 0.02
3. Rigid bond restraints
 C00U, C01W, C02N, C032, C02B, C01F
 with sigma for 1-2 distances of 0.01 and sigma for 1-3 distances of 0.01
4. Uiso/Uaniso restraints and constraints
C9 \\sim C26 \\sim O23 \\sim C10: within 2A with sigma of 0.01 and sigma for
terminal atoms of 0.02 within 2A
C10 \\sim C38 \\sim O23 \\sim C26 \\sim C9: within 2A with sigma of 0.01 and
sigma for terminal atoms of 0.02 within 2A
C21 \\sim O6: within 2A with sigma of 0.04 and sigma for terminal atoms of 0.08
within 2A
C00V \\sim C1D \\sim C1C \\sim C20 \\sim C1F \\sim C1E: within 2A with sigma of
0.04 and sigma for terminal atoms of 0.08 within 2A
C0 \\sim C4 \\sim C3 \\sim C1 \\sim C7 \\sim C5: within 2A with sigma of 0.04
and sigma for terminal atoms of 0.08 within 2A
Uanis(I1) \\sim Ueq: with sigma of 0.01 and sigma for terminal atoms of 0.02
Uanis(C38) \\sim Ueq, Uanis(C10) \\sim Ueq, Uanis(O23) \\sim Ueq, Uanis(C26)
\\sim Ueq, Uanis(C9) \\sim Ueq: with sigma of 0.1 and sigma for terminal atoms
of 0.2
Uanis(C10) \\sim Ueq, Uanis(O23) \\sim Ueq: with sigma of 0.01 and sigma for
terminal atoms of 0.02
Uanis(C9) \\sim Ueq, Uanis(C26) \\sim Ueq: with sigma of 0.01 and sigma for
terminal atoms of 0.02
Uanis(O6) \\sim Ueq, Uanis(C21) \\sim Ueq: with sigma of 0.1 and sigma for
terminal atoms of 0.2
Uanis(C00V) \\sim Ueq, Uanis(C1E) \\sim Ueq, Uanis(C1F) \\sim Ueq, Uanis(C20)
\\sim Ueq, Uanis(C1C) \\sim Ueq, Uanis(C1D) \\sim Ueq: with sigma of 0.1 and
sigma for terminal atoms of 0.2
Uanis(C00V) \\sim Ueq: with sigma of 0.01 and sigma for terminal atoms of 0.02
5. Others
 Sof(H00A)=Sof(O3A)=Sof(C6A)=Sof(O1A)=Sof(C1)=Sof(C3)=Sof(H3A)=Sof(C4)=Sof(C0)=
 Sof(C5)=Sof(C7)=Sof(H7A)=Sof(Cl5A)=Sof(Cl4A)=Sof(C0AB)=Sof(H0AC)=Sof(H0AD)=
 Sof(C8)=Sof(H8A)=Sof(H8B)=Sof(O00W)=Sof(C23)=Sof(O03T)=Sof(C27)=Sof(C12)=
 Sof(H12)=Sof(C13)=Sof(Cl6A)=Sof(C14)=Sof(C15)=Sof(C16)=Sof(H16)=Sof(Cl7A)=
 Sof(C28)=Sof(H28A)=Sof(H28B)=Sof(C29)=Sof(H29A)=Sof(H29B)=Sof(H29C)=Sof(C30)=
 Sof(H30A)=Sof(H30B)=Sof(H30C)=Sof(C31)=Sof(H31A)=Sof(H31B)=1-FVAR(1)
 Sof(Cl5)=Sof(Cl6)=Sof(Cl4)=Sof(Cl7)=Sof(H00J)=Sof(O00V)=Sof(C00Z)=Sof(H00B)=
 Sof(H00C)=Sof(H00D)=Sof(C015)=Sof(C019)=Sof(C01A)=Sof(C01D)=Sof(H01U)=
 Sof(H01V)=Sof(C01G)=Sof(C01L)=Sof(H01)=Sof(C01M)=Sof(C01O)=Sof(H2)=Sof(C01U)=
 Sof(C01X)=Sof(C027)=Sof(C02D)=Sof(H02Q)=Sof(C02E)=Sof(C02M)=Sof(H02X)=
 Sof(C02R)=Sof(H02)=Sof(C030)=Sof(H03K)=Sof(H03L)=Sof(H03M)=Sof(C03K)=Sof(H03T)=
 Sof(O03S)=Sof(O1)=Sof(O3)=Sof(C6)=Sof(C0AA)=Sof(H0AA)=Sof(H0AB)=FVAR(1)
 Sof(Cl3)=Sof(Cl2)=Sof(C00R)=Sof(C00U)=Sof(O010)=Sof(O012)=Sof(C01F)=Sof(C01W)=
 Sof(C02B)=Sof(H02E)=Sof(C02N)=Sof(H02N)=Sof(C032)=Sof(C03O)=Sof(H03E)=
 Sof(H03F)=Sof(C2)=Sof(O1AA)=Sof(O5)=Sof(C11)=Sof(H11A)=Sof(H11B)=Sof(ClA)=
 Sof(C00T)=Sof(C00X)=Sof(C19)=Sof(C1A)=Sof(H1A)=Sof(C01T)=Sof(C1B)=Sof(H1B)=
 Sof(Cl1B)=Sof(C32)=Sof(H32A)=Sof(H32B)=Sof(H32C)=Sof(C33)=Sof(H33A)=Sof(H33B)=
 Sof(C34)=Sof(H34A)=Sof(H34B)=Sof(C35)=Sof(H35A)=Sof(H35B)=Sof(H35C)=1-FVAR(2)
 Sof(Cl1)=Sof(C00S)=Sof(C00W)=Sof(C014)=Sof(H01C)=Sof(H01D)=Sof(H01E)=
 Sof(C018)=Sof(C01P)=Sof(H01P)=Sof(C01S)=Sof(C01V)=Sof(H01H)=Sof(H01I)=
 Sof(H01J)=Sof(C021)=Sof(H021)=Sof(C02K)=Sof(H02L)=Sof(H02M)=Sof(C02P)=
 Sof(H02O)=Sof(H02P)=Sof(O0)=Sof(C17)=Sof(H17A)=Sof(H17B)=Sof(C18)=Sof(O2)=
 Sof(Cl1A)=Sof(O5A)=Sof(C2A)=Sof(O1AB)=Sof(C11A)=Sof(H11C)=Sof(H11D)=Sof(C20)=
 Sof(C1C)=Sof(H1C)=Sof(C1D)=Sof(C1E)=Sof(C1F)=Sof(H1F)=Sof(Cl2A)=Sof(Cl3A)=
 Sof(C00V)=FVAR(2)
 Sof(I1)=Sof(O7)=Sof(H7B)=Sof(C24)=Sof(H24A)=Sof(H24B)=Sof(H24C)=1-FVAR(3)
 Sof(O23)=Sof(C10)=Sof(H10A)=Sof(H10B)=Sof(C9)=Sof(H9A)=Sof(H9B)=Sof(H9C)=
 Sof(C26)=Sof(H26A)=Sof(H26B)=Sof(C38)=Sof(H38A)=Sof(H38B)=Sof(H38C)=0.5*FVAR(4)
 Sof(I004)=FVAR(3)
6.a Secondary CH2 refined with riding coordinates:
 C011(H01A,H01B), C013(H01O,H01Q), C016(H01R,H01S), C017(H01F,H01G), C01D(H01U,
 H01V), C01H(H01W,H01X), C02C(H02F,H02G), C02K(H02L,H02M), C02P(H02O,H02P),
 C03O(H03E,H03F), C0AA(H0AA,H0AB), C11(H11A,H11B), C0AB(H0AC,H0AD), C8(H8A,H8B),
  C17(H17A,H17B), C11A(H11C,H11D), C10(H10A,H10B), C26(H26A,H26B), C28(H28A,
 H28B), C31(H31A,H31B), C33(H33A,H33B), C34(H34A,H34B)
6.b Me refined with riding coordinates:
 C9(H9A,H9B,H9C), C38(H38A,H38B,H38C)
6.c Aromatic/amide H refined with riding coordinates:
 N00J(H00J), N00J(H00A), C01B(H01T), C01K(H01K), C01L(H01), C01N(H1), C01O(H2),
  C01P(H01P), C01R(H3), C020(H020), C021(H021), C022(H022), C026(H026),
 C02A(H02D), C02B(H02E), C02D(H02Q), C02F(H02R), C02I(H02T), C02J(H02K),
 C02M(H02X), C02N(H02N), C02O(H02Y), C02Q(H02Z), C02R(H02), C02S(H02S),
 C02T(H4), C02U(H02U), C02V(H02V), C02W(H02W), C02X(H5), C02Y(H6), C031(H031),
 C033(H033), C035(H035), C037(H037), C03A(H03N), C03D(H03D), C03E(H03S),
 C03G(H03G), C03H(H03H), C03I(H03I), C03J(H03J), C03K(H03T), C03L(H03W),
 C03M(H03Y), C03N(H03Z), C03P(H03P), C03U(H03U), C03V(H03V), C03X(H03X),
 C03Y(H03), C040(H040), C3(H3A), C7(H7A), C12(H12), C16(H16), C1A(H1A),
 C1B(H1B), C1C(H1C), C1F(H1F)
6.d Tetrahedral OH refined with riding coordinates:
 O4(H4A), O8(H8), O7(H7B)
6.e Idealised Me refined as rotating group:
 C00Z(H00B,H00C,H00D), C014(H01C,H01D,H01E), C01I(H01Y,H,HA), C01J(H01Z,HB,HC),
  C01V(H01H,H01I,H01J), C01Z(H01L,H01M,H01N), C029(H02A,H02B,H02C), C02H(H02H,
 H02I,H02J), C02Z(H7,HD,HE), C030(H03K,H03L,H03M), C034(H03A,H03B,H03C),
 C03C(H03O,H03Q,H03R), C22(H22A,H22B,H22C), C21(H21A,H21B,H21C), C25(H25A,H25B,
 H25C), C24(H24A,H24B,H24C), C29(H29A,H29B,H29C), C30(H30A,H30B,H30C), C32(H32A,
 H32B,H32C), C35(H35A,H35B,H35C)
6.f Idealised tetrahedral OH refined as rotating group:
 O6(H6A)
;
_olex2_exptl_crystal_mounting_method loop
_olex2_submission_special_instructions 'No special instructions were received'

loop_
_space_group_symop_operation_xyz
'x, y, z'
'-x+1/2, y+1/2, -z+1/2'
'-x, -y, -z'
'x-1/2, -y-1/2, z-1/2'

loop_
_atom_site_label
_atom_site_type_symbol
_atom_site_fract_x
_atom_site_fract_y
_atom_site_fract_z
_atom_site_U_iso_or_equiv
_atom_site_adp_type
_atom_site_occupancy
_atom_site_site_symmetry_order
_atom_site_calc_flag
_atom_site_refinement_flags_posn
_atom_site_refinement_flags_adp
_atom_site_refinement_flags_occupancy
_atom_site_disorder_assembly
_atom_site_disorder_group
I001 I 0.62894(3) 0.50560(3) 0.62783(2) 0.08561(19) Uani 1 1 d . . . . .
I002 I 0.31298(4) 0.48848(2) 1.02049(2) 0.09024(19) Uani 1 1 d . . . . .
I003 I -0.10592(3) 0.51292(4) 0.87051(2) 0.1074(2) Uani 1 1 d . . . . .
I004 I 0.12212(5) 0.44693(4) 0.64945(3) 0.0875(3) Uani 0.747(3) 1 d . . P A 4
Cl1 Cl -0.2972(11) 0.6512(10) 0.8892(7) 0.055(3) Uani 0.447(6) 1 d . . P B 3
P006 P 0.30155(8) 0.78718(8) 0.97089(5) 0.0588(4) Uani 1 1 d . . . . .
Cl5 Cl 0.2121(5) 0.8853(3) 1.0113(4) 0.0555(11) Uani 0.596(7) 1 d D . P C 1
Cl3 Cl -0.4669(8) 0.8669(6) 0.7261(7) 0.073(3) Uani 0.553(6) 1 d D . P B 4
P009 P -0.36052(8) 0.80501(8) 0.95383(6) 0.0608(4) Uani 1 1 d . . . . .
Cl6 Cl 0.0275(4) 0.8662(3) 0.8405(3) 0.0548(12) Uani 0.596(7) 1 d D . P C 1
P00B P -0.55895(8) 0.76743(9) 0.75033(6) 0.0639(4) Uani 1 1 d . . . . .
P00C P 0.08979(8) 0.78040(10) 0.77156(6) 0.0692(5) Uani 1 1 d . . . . .
Cl4 Cl 0.1902(3) 0.6429(2) 1.0027(3) 0.0645(11) Uani 0.596(7) 1 d D . P C 1
Cl2 Cl -0.4293(3) 0.6302(2) 0.7230(2) 0.0759(15) Uani 0.553(6) 1 d D . P B 4
Cl7 Cl 0.0468(2) 0.6240(2) 0.85091(19) 0.0645(9) Uani 0.596(7) 1 d D . P C 1
N00H N -0.3140(2) 0.7660(2) 0.93270(18) 0.0535(10) Uani 1 1 d D . . . .
N00I N -0.0777(2) 0.9341(2) 1.04035(19) 0.0541(10) Uani 1 1 d D . . . .
N00J N 0.2564(3) 0.7524(3) 0.9961(2) 0.0672(14) Uani 1 1 d D . . . .
H00J H 0.269173 0.714890 1.003128 0.081 Uiso 0.596(7) 1 calc R U P C 1
H00A H 0.280826 0.721388 1.012804 0.081 Uiso 0.404(7) 1 calc R U P C 2
N00L N -0.1864(3) 0.9457(2) 0.69614(19) 0.0616(12) Uani 1 1 d D . . . .
N00M N -0.5057(3) 0.7345(3) 0.7341(2) 0.0707(14) Uani 1 1 d D . . . .
N00N N -0.1681(3) 0.5812(3) 0.70551(19) 0.0669(14) Uani 1 1 d D . . . .
C00R C -0.1689(9) 0.7481(8) 0.7856(6) 0.052(4) Uani 0.553(6) 1 d D . P B 4
C00S C -0.2909(12) 0.7772(10) 0.8924(8) 0.039(5) Uani 0.447(6) 1 d D . P B 3
N00T N -0.0844(3) 0.5739(3) 1.0352(2) 0.0726(15) Uani 1 1 d D . . . .
C00U C -0.4513(10) 0.7501(7) 0.7190(14) 0.064(5) Uani 0.553(6) 1 d D U P B 4
O00V O -0.0997(3) 0.6831(3) 0.9568(2) 0.0479(15) Uani 0.596(7) 1 d D . P C 1
C00W C -0.2716(16) 0.7217(10) 0.8708(12) 0.036(5) Uani 0.447(6) 1 d D . P B 3
C00Z C -0.1484(9) 0.9146(15) 1.0034(10) 0.092(10) Uani 0.596(7) 1 d D . P C 1
H00B H -0.147948 0.872366 0.993636 0.138 Uiso 0.596(7) 1 calc R U P C 1
H00C H -0.163918 0.938775 0.969491 0.138 Uiso 0.596(7) 1 calc R U P C 1
H00D H -0.178809 0.920237 1.023242 0.138 Uiso 0.596(7) 1 calc R U P C 1
O010 O -0.1516(3) 0.7911(4) 0.7651(3) 0.0515(19) Uani 0.553(6) 1 d D . P B 4
C011 C -0.4607(3) 0.7929(3) 0.8522(2) 0.0574(13) Uani 1 1 d . . . . .
H01A H -0.466480 0.752927 0.865952 0.069 Uiso 1 1 calc R U . . .
H01B H -0.427883 0.789515 0.833831 0.069 Uiso 1 1 calc R U . . .
O012 O -0.1556(3) 0.6906(4) 0.7788(3) 0.0490(16) Uani 0.553(6) 1 d D . P B 4
C013 C 0.2587(3) 0.8281(3) 0.9072(2) 0.0606(14) Uani 1 1 d . . . . .
H01O H 0.241566 0.866420 0.915716 0.073 Uiso 1 1 calc R U . . .
H01Q H 0.290433 0.837138 0.888757 0.073 Uiso 1 1 calc R U . . .
C014 C -0.2082(10) 0.9192(8) 0.6377(5) 0.039(4) Uani 0.447(6) 1 d D . P B 3
H01C H -0.219592 0.876893 0.638742 0.059 Uiso 0.447(6) 1 calc R U P B 3
H01D H -0.171484 0.922796 0.624148 0.059 Uiso 0.447(6) 1 calc R U P B 3
H01E H -0.247525 0.940811 0.612787 0.059 Uiso 0.447(6) 1 calc R U P B 3
C015 C 0.2017(7) 0.7649(9) 1.0103(8) 0.045(3) Uani 0.596(7) 1 d D . P C 1
C016 C 0.1995(3) 0.7903(3) 0.8680(2) 0.0601(14) Uani 1 1 d . . . . .
H01R H 0.216839 0.752169 0.859366 0.072 Uiso 1 1 calc R U . . .
H01S H 0.168235 0.780828 0.886801 0.072 Uiso 1 1 calc R U . . .
C017 C -0.5288(3) 0.8154(3) 0.8099(2) 0.0606(15) Uani 1 1 d . . . . .
H01F H -0.523352 0.856471 0.798008 0.073 Uiso 1 1 calc R U . . .
H01G H -0.562068 0.816747 0.827864 0.073 Uiso 1 1 calc R U . . .
C018 C -0.2688(12) 0.8308(8) 0.8786(8) 0.050(5) Uani 0.447(6) 1 d D . P B 3
C019 C 0.0292(9) 0.7475(13) 0.8437(7) 0.048(3) Uani 0.596(7) 1 d D . P C 1
C01A C 0.0071(6) 0.7975(6) 0.8621(5) 0.043(3) Uani 0.596(7) 1 d D . P C 1
C01B C 0.3458(3) 0.6717(3) 0.9677(2) 0.0658(15) Uani 1 1 d . . . . .
H01T H 0.314511 0.660704 0.983943 0.079 Uiso 1 1 calc R U . . .
C01C C -0.3919(3) 0.7551(4) 0.9927(2) 0.0661(17) Uani 1 1 d . . . . .
C01D C -0.0492(16) 0.9045(13) 1.0942(7) 0.103(10) Uani 0.596(7) 1 d D . P C 1
H01U H -0.079219 0.910851 1.114865 0.124 Uiso 0.596(7) 1 calc R U P C 1
H01V H -0.005262 0.922704 1.115951 0.124 Uiso 0.596(7) 1 calc R U P C 1
C01E C 0.3513(3) 0.7310(3) 0.9539(2) 0.0633(15) Uani 1 1 d . . . . .
C01F C -0.4298(13) 0.8052(7) 0.7089(15) 0.065(5) Uani 0.553(6) 1 d D U P B 4
C01G C 0.1661(8) 0.7136(5) 1.0171(5) 0.045(3) Uani 0.596(7) 1 d D . P C 1
C01H C 0.1619(3) 0.8236(3) 0.8144(2) 0.0650(16) Uani 1 1 d . . . . .
H01W H 0.192093 0.830616 0.794036 0.078 Uiso 1 1 calc R U . . .
H01X H 0.146917 0.862948 0.822884 0.078 Uiso 1 1 calc R U . . .
C01I C -0.0820(4) 0.9995(3) 1.0499(3) 0.0667(16) Uani 1 1 d . . . . .
H01Y H -0.096510 1.020602 1.014377 0.100 Uiso 1 1 calc R U . . .
H H -0.037822 1.014299 1.074065 0.100 Uiso 1 1 calc R U . . .
HA H -0.114383 1.006472 1.067630 0.100 Uiso 1 1 calc R U . . .
C01J C -0.0309(3) 0.9252(3) 1.0102(3) 0.0694(17) Uani 1 1 d . . . . .
H01Z H -0.030360 0.882931 1.000600 0.104 Uiso 1 1 calc R U . . .
HB H 0.014396 0.937739 1.033957 0.104 Uiso 1 1 calc R U . . .
HC H -0.046211 0.949247 0.976198 0.104 Uiso 1 1 calc R U . . .
C01K C -0.3798(3) 0.6951(4) 0.9927(2) 0.0701(19) Uani 1 1 d . . . . .
H01K H -0.355696 0.679917 0.971457 0.084 Uiso 1 1 calc R U . . .
C01L C -0.0333(12) 0.7957(7) 0.8950(8) 0.049(4) Uani 0.596(7) 1 d D . P C 1
H01 H -0.050640 0.831264 0.904480 0.059 Uiso 0.596(7) 1 calc R U P C 1
C01M C 0.1748(9) 0.8199(6) 1.0193(7) 0.043(3) Uani 0.596(7) 1 d D . P C 1
C01N C 0.3864(4) 0.6284(4) 0.9575(3) 0.0772(18) Uani 1 1 d . . . . .
H1 H 0.384965 0.588176 0.968651 0.093 Uiso 1 1 calc R U . . .
C01O C 0.1138(7) 0.7144(6) 1.0336(5) 0.049(3) Uani 0.596(7) 1 d D . P C 1
H2 H 0.092001 0.678546 1.036990 0.059 Uiso 0.596(7) 1 calc R U P C 1
C01P C -0.2309(11) 0.7225(8) 0.8383(8) 0.042(4) Uani 0.447(6) 1 d D . P B 3
H01P H -0.215433 0.686877 0.827080 0.051 Uiso 0.447(6) 1 calc R U P B 3
C01Q C 0.0379(4) 0.8288(5) 0.7158(2) 0.083(2) Uani 1 1 d . . . . .
C01R C 0.3962(3) 0.7473(3) 0.9289(3) 0.0690(17) Uani 1 1 d . . . . .
H3 H 0.400706 0.787890 0.920130 0.083 Uiso 1 1 calc R U . . .
C01S C -0.2155(8) 0.7776(8) 0.8242(6) 0.039(4) Uani 0.447(6) 1 d D . P B 3
C01U C 0.0152(6) 0.6901(6) 0.8661(5) 0.045(3) Uani 0.596(7) 1 d D . P C 1
C01V C -0.1080(15) 0.619(2) 0.7394(12) 0.073(10) Uani 0.447(6) 1 d D . P B 3
H01H H -0.121587 0.660407 0.738703 0.110 Uiso 0.447(6) 1 calc R U P B 3
H01I H -0.073166 0.615236 0.723673 0.110 Uiso 0.447(6) 1 calc R U P B 3
H01J H -0.090316 0.604129 0.777753 0.110 Uiso 0.447(6) 1 calc R U P B 3
C01W C -0.4107(9) 0.7028(7) 0.7095(8) 0.064(4) Uani 0.553(6) 1 d D U P B 4
C01X C -0.0462(7) 0.7412(7) 0.9123(4) 0.049(4) Uani 0.596(7) 1 d D . P C 1
C01Y C 0.3652(3) 0.8385(3) 1.0172(3) 0.075(2) Uani 1 1 d . . . . .
C01Z C -0.2321(4) 0.9336(3) 0.7264(3) 0.0756(19) Uani 1 1 d . . . . .
H01L H -0.277658 0.946389 0.703538 0.113 Uiso 1 1 calc R U . . .
H01M H -0.216513 0.955796 0.761387 0.113 Uiso 1 1 calc R U . . .
H01N H -0.232069 0.890745 0.734023 0.113 Uiso 1 1 calc R U . . .
C020 C 0.4294(4) 0.6448(4) 0.9306(3) 0.0785(19) Uani 1 1 d . . . . .
H020 H 0.455478 0.615148 0.921740 0.094 Uiso 1 1 calc R U . . .
C021 C -0.2371(10) 0.8303(8) 0.8428(7) 0.044(3) Uani 0.447(6) 1 d D . P B 3
H021 H -0.228602 0.867500 0.829091 0.052 Uiso 0.447(6) 1 calc R U P B 3
C022 C -0.6471(4) 0.7835(4) 0.6430(3) 0.0766(19) Uani 1 1 d . . . . .
H022 H -0.628404 0.747642 0.635535 0.092 Uiso 1 1 calc R U . . .
C025 C -0.6224(3) 0.8077(4) 0.6951(2) 0.0723(18) Uani 1 1 d . . . . .
C026 C -0.2703(3) 0.8471(4) 1.0525(2) 0.080(2) Uani 1 1 d . . . . .
H026 H -0.254998 0.806946 1.058227 0.096 Uiso 1 1 calc R U . . .
C027 C -0.0857(7) 0.7401(5) 0.9488(5) 0.055(3) Uani 0.596(7) 1 d D . P C 1
C028 C -0.3213(4) 0.8626(4) 1.0053(3) 0.079(2) Uani 1 1 d . . . . .
C029 C -0.2161(4) 0.5886(3) 0.7336(3) 0.081(2) Uani 1 1 d . . . . .
H02A H -0.198757 0.568479 0.769695 0.122 Uiso 1 1 calc R U . . .
H02B H -0.259370 0.570971 0.710761 0.122 Uiso 1 1 calc R U . . .
H02C H -0.222141 0.631213 0.739049 0.122 Uiso 1 1 calc R U . . .
C02A C -0.4292(4) 0.7760(5) 1.0222(3) 0.092(3) Uani 1 1 d . . . . .
H02D H -0.438272 0.817514 1.022140 0.110 Uiso 1 1 calc R U . . .
C02B C -0.3747(9) 0.8191(7) 0.6944(7) 0.059(4) Uani 0.553(6) 1 d D U P B 4
H02E H -0.359922 0.858952 0.693543 0.071 Uiso 0.553(6) 1 calc R U P B 4
C02C C -0.4346(3) 0.8365(3) 0.9005(2) 0.0670(16) Uani 1 1 d . . . . .
H02F H -0.469661 0.843931 0.915855 0.080 Uiso 1 1 calc R U . . .
H02G H -0.423146 0.875039 0.887543 0.080 Uiso 1 1 calc R U . . .
C02D C -0.0205(6) 0.6888(7) 0.8990(5) 0.053(3) Uani 0.596(7) 1 d D . P C 1
H02Q H -0.028236 0.651708 0.913317 0.063 Uiso 0.596(7) 1 calc R U P C 1
C02E C 0.0923(5) 0.7712(5) 1.0460(4) 0.043(2) Uani 0.596(7) 1 d D . P C 1
C02F C 0.4340(4) 0.7029(4) 0.9170(3) 0.084(2) Uani 1 1 d . . . . .
H02R H 0.463755 0.713343 0.899028 0.101 Uiso 1 1 calc R U . . .
C02G C 0.1186(4) 0.7239(5) 0.7341(2) 0.090(3) Uani 1 1 d . . . . .
C02H C -0.1554(4) 0.5161(3) 0.7031(3) 0.080(2) Uani 1 1 d . . . . .
H02H H -0.124516 0.509735 0.683781 0.119 Uiso 1 1 calc R U . . .
H02I H -0.197808 0.495535 0.683074 0.119 Uiso 1 1 calc R U . . .
H02J H -0.135470 0.500124 0.740816 0.119 Uiso 1 1 calc R U . . .
C02I C -0.0429(5) 0.8930(6) 0.6235(3) 0.107(4) Uani 1 1 d . . . . .
H02T H -0.070569 0.915164 0.592125 0.128 Uiso 1 1 calc R U . . .
C02J C -0.4030(3) 0.6552(5) 1.0241(3) 0.085(2) Uani 1 1 d . . . . .
H02K H -0.393896 0.613626 1.025208 0.102 Uiso 1 1 calc R U . . .
C02K C -0.1208(11) 0.9166(15) 0.7324(10) 0.058(5) Uani 0.447(6) 1 d D . P B 3
H02L H -0.104168 0.935580 0.769513 0.070 Uiso 0.447(6) 1 calc R U P B 3
H02M H -0.086705 0.922604 0.715738 0.070 Uiso 0.447(6) 1 calc R U P B 3
C02L C -0.6088(4) 0.7094(4) 0.7669(3) 0.084(2) Uani 1 1 d . . . . .
C02M C -0.1492(11) 0.6022(12) 0.9948(8) 0.094(9) Uani 0.596(7) 1 d D . P C 1
H02X H -0.189629 0.582165 0.973754 0.113 Uiso 0.596(7) 1 calc R U P C 1
C02N C -0.3603(8) 0.7124(7) 0.6894(7) 0.063(4) Uani 0.553(6) 1 d D U P B 4
H02N H -0.337642 0.679600 0.681039 0.076 Uiso 0.553(6) 1 calc R U P B 4
C02O C 0.4496(4) 0.8563(5) 1.1067(3) 0.106(3) Uani 1 1 d . . . . .
H02Y H 0.471672 0.844762 1.144323 0.127 Uiso 1 1 calc R U . . .
C02P C -0.2049(19) 0.599(2) 0.6440(8) 0.111(15) Uani 0.447(6) 1 d D . P B 3
H02O H -0.250792 0.581934 0.628655 0.133 Uiso 0.447(6) 1 calc R U P B 3
H02P H -0.179720 0.585791 0.620848 0.133 Uiso 0.447(6) 1 calc R U P B 3
C02Q C -0.0208(4) 0.8044(5) 0.6782(3) 0.099(3) Uani 1 1 d . . . . .
H02Z H -0.034086 0.765009 0.683230 0.119 Uiso 1 1 calc R U . . .
C02R C 0.1214(6) 0.8245(5) 1.0376(5) 0.047(3) Uani 0.596(7) 1 d D . P C 1
H02 H 0.105470 0.862324 1.043972 0.057 Uiso 0.596(7) 1 calc R U P C 1
C02S C -0.4396(4) 0.6797(7) 1.0533(3) 0.109(4) Uani 1 1 d . . . . .
H02S H -0.455216 0.654099 1.075005 0.131 Uiso 1 1 calc R U . . .
C02T C 0.0552(4) 0.8817(5) 0.7061(3) 0.088(2) Uani 1 1 d . . . . .
H4 H 0.096280 0.897744 0.731073 0.106 Uiso 1 1 calc R U . . .
C02U C -0.6636(4) 0.7239(5) 0.7800(4) 0.096(3) Uani 1 1 d . . . . .
H02U H -0.675631 0.764703 0.780644 0.116 Uiso 1 1 calc R U . . .
C02V C -0.6995(5) 0.8112(6) 0.6013(3) 0.105(3) Uani 1 1 d . . . . .
H02V H -0.716680 0.793501 0.565505 0.126 Uiso 1 1 calc R U . . .
C02W C -0.4534(4) 0.7378(7) 1.0517(3) 0.110(4) Uani 1 1 d . . . . .
H02W H -0.479928 0.752775 1.070936 0.132 Uiso 1 1 calc R U . . .
C02X C 0.3948(4) 0.8205(4) 1.0712(3) 0.094(3) Uani 1 1 d . . . . .
H5 H 0.379854 0.786051 1.084628 0.113 Uiso 1 1 calc R U . . .
C02Y C 0.1694(5) 0.7045(7) 0.6675(3) 0.110(4) Uani 1 1 d . . . . .
H6 H 0.189927 0.718055 0.642987 0.133 Uiso 1 1 calc R U . . .
C02Z C -0.0272(4) 0.5801(4) 1.0171(4) 0.087(2) Uani 1 1 d . . . . .
H7 H -0.041322 0.568677 0.978006 0.130 Uiso 1 1 calc R U . . .
HD H 0.009492 0.554091 1.039600 0.130 Uiso 1 1 calc R U . . .
HE H -0.011866 0.621719 1.021610 0.130 Uiso 1 1 calc R U . . .
C030 C -0.0677(13) 0.5892(8) 1.0948(5) 0.081(6) Uani 0.596(7) 1 d D . P C 1
H03K H -0.057660 0.631955 1.100387 0.121 Uiso 0.596(7) 1 calc R U P C 1
H03L H -0.028458 0.566086 1.117797 0.121 Uiso 0.596(7) 1 calc R U P C 1
H03M H -0.105888 0.579564 1.105167 0.121 Uiso 0.596(7) 1 calc R U P C 1
C031 C 0.1113(4) 0.6642(4) 0.7412(3) 0.087(2) Uani 1 1 d . . . . .
H031 H 0.093654 0.650717 0.767678 0.104 Uiso 1 1 calc R U . . .
C032 C -0.3433(7) 0.7705(7) 0.6815(6) 0.057(3) Uani 0.553(6) 1 d D U P B 4
C033 C -0.2396(5) 0.8909(7) 1.0935(3) 0.112(4) Uani 1 1 d . . . . .
H033 H -0.203703 0.879483 1.126459 0.135 Uiso 1 1 calc R U . . .
C034 C -0.1837(5) 1.0100(4) 0.6884(4) 0.091(3) Uani 1 1 d . . . . .
H03A H -0.148403 1.019069 0.674236 0.137 Uiso 1 1 calc R U . . .
H03B H -0.173803 1.030238 0.724001 0.137 Uiso 1 1 calc R U . . .
H03C H -0.226966 1.023807 0.661866 0.137 Uiso 1 1 calc R U . . .
C035 C 0.1495(5) 0.7434(6) 0.6974(3) 0.111(4) Uani 1 1 d . . . . .
H035 H 0.156246 0.784970 0.694017 0.133 Uiso 1 1 calc R U . . .
C037 C 0.1301(4) 0.6236(6) 0.7095(4) 0.107(3) Uani 1 1 d . . . . .
H037 H 0.123124 0.582089 0.712634 0.128 Uiso 1 1 calc R U . . .
C03A C -0.0601(5) 0.8388(8) 0.6326(3) 0.134(5) Uani 1 1 d . . . . .
H03N H -0.100793 0.822322 0.607339 0.161 Uiso 1 1 calc R U . . .
C03C C -0.1002(5) 0.5066(4) 1.0313(5) 0.105(3) Uani 1 1 d . . . . .
H03O H -0.141625 0.499846 1.038010 0.157 Uiso 1 1 calc R U . . .
H03Q H -0.063198 0.485142 1.059213 0.157 Uiso 1 1 calc R U . . .
H03R H -0.105901 0.492102 0.994302 0.157 Uiso 1 1 calc R U . . .
C03D C -0.5917(6) 0.6530(5) 0.7667(5) 0.118(3) Uani 1 1 d . . . . .
H03D H -0.556255 0.643092 0.754759 0.142 Uiso 1 1 calc R U . . .
C03E C 0.1594(6) 0.6441(8) 0.6729(3) 0.132(5) Uani 1 1 d . . . . .
H03S H 0.172579 0.616080 0.651434 0.158 Uiso 1 1 calc R U . . .
C03G C -0.7266(5) 0.8627(6) 0.6100(4) 0.120(4) Uani 1 1 d . . . . .
H03G H -0.761228 0.881611 0.580264 0.143 Uiso 1 1 calc R U . . .
C03H C -0.7000(5) 0.6816(7) 0.7919(4) 0.117(4) Uani 1 1 d . . . . .
H03H H -0.737065 0.691735 0.801607 0.141 Uiso 1 1 calc R U . . .
C03I C -0.6492(4) 0.8604(5) 0.7055(3) 0.108(3) Uani 1 1 d . . . . .
H03I H -0.630823 0.877848 0.741302 0.129 Uiso 1 1 calc R U . . .
C03J C -0.6817(8) 0.6213(8) 0.7895(6) 0.148(5) Uani 1 1 d . . . . .
H03J H -0.709941 0.589877 0.792361 0.177 Uiso 1 1 calc R U . . .
C03K C -0.1344(4) 0.6747(4) 0.9951(3) 0.0465(19) Uani 0.596(7) 1 d D . P C 1
H03T H -0.145952 0.704611 1.015813 0.056 Uiso 0.596(7) 1 calc R U P C 1
C03L C 0.4701(6) 0.9041(5) 1.0888(5) 0.123(4) Uani 1 1 d . . . . .
H03W H 0.502305 0.929703 1.114188 0.148 Uiso 1 1 calc R U . . .
C03M C 0.3909(5) 0.8835(5) 0.9968(4) 0.112(3) Uani 1 1 d . . . . .
H03Y H 0.373186 0.892525 0.958292 0.134 Uiso 1 1 calc R U . . .
C03N C 0.0160(5) 0.9172(6) 0.6601(3) 0.116(4) Uani 1 1 d . . . . .
H03Z H 0.029792 0.956296 0.654803 0.139 Uiso 1 1 calc R U . . .
C03O C -0.1209(5) 0.6797(5) 0.7411(3) 0.050(2) Uani 0.553(6) 1 d D . P B 4
H03E H -0.079499 0.704143 0.753535 0.060 Uiso 0.553(6) 1 calc R U P B 4
H03F H -0.149754 0.694323 0.703871 0.060 Uiso 0.553(6) 1 calc R U P B 4
C03P C -0.2584(6) 0.9438(7) 1.0876(6) 0.145(6) Uani 1 1 d . . . . .
H03P H -0.238307 0.970879 1.117332 0.174 Uiso 1 1 calc R U . . .
O03S O -0.1054(4) 0.7826(4) 0.9647(3) 0.0458(18) Uani 0.596(7) 1 d D . P C 1
C03U C -0.6227(11) 0.6091(7) 0.7830(8) 0.204(9) Uani 1 1 d . . . . .
H03U H -0.604031 0.570066 0.789819 0.244 Uiso 1 1 calc R U . . .
C03V C -0.7034(6) 0.8887(6) 0.6636(4) 0.140(5) Uani 1 1 d . . . . .
H03V H -0.723475 0.923779 0.671145 0.168 Uiso 1 1 calc R U . . .
C03X C -0.3401(7) 0.9209(6) 0.9990(6) 0.185(8) Uani 1 1 d . . . . .
H03X H -0.376237 0.933461 0.966644 0.222 Uiso 1 1 calc R U . . .
C03Y C 0.4454(6) 0.9170(5) 1.0342(5) 0.132(4) Uani 1 1 d . . . . .
H03 H 0.464408 0.948649 1.020583 0.159 Uiso 1 1 calc R U . . .
C040 C -0.3050(6) 0.9639(7) 1.0418(6) 0.175(8) Uani 1 1 d . . . . .
H040 H -0.315371 1.005276 1.036874 0.210 Uiso 1 1 calc R U . . .
O1 O 0.0193(3) 0.8293(3) 1.0745(3) 0.0458(15) Uani 0.596(7) 1 d D . P C 1
C2 C -0.2852(7) 0.7749(8) 0.6608(6) 0.051(3) Uani 0.553(6) 1 d D . P B 4
O3 O 0.0060(4) 0.7272(3) 1.0733(3) 0.0481(17) Uani 0.596(7) 1 d D . P C 1
O1AA O -0.2738(4) 0.8353(4) 0.6551(3) 0.0571(19) Uani 0.553(6) 1 d D . P B 4
O5 O -0.2526(5) 0.7348(5) 0.6508(4) 0.066(3) Uani 0.553(6) 1 d D . P B 4
C6 C 0.0343(6) 0.7721(5) 1.0664(4) 0.047(3) Uani 0.596(7) 1 d D . P C 1
C0AA C -0.0397(4) 0.8346(4) 1.0879(3) 0.0448(19) Uani 0.596(7) 1 d D . P C 1
H0AA H -0.033441 0.813486 1.122978 0.054 Uiso 0.596(7) 1 calc R U P C 1
H0AB H -0.079270 0.817589 1.058025 0.054 Uiso 0.596(7) 1 calc R U P C 1
C11 C -0.2157(5) 0.8480(5) 0.6435(4) 0.059(3) Uani 0.553(6) 1 d D . P B 4
H11A H -0.217994 0.830176 0.607976 0.071 Uiso 0.553(6) 1 calc R U P B 4
H11B H -0.174114 0.834719 0.673746 0.071 Uiso 0.553(6) 1 calc R U P B 4
O3A O 0.0060(7) 0.7832(11) 1.0701(6) 0.109(9) Uani 0.404(7) 1 d D . P C 2
C6A C 0.0322(10) 0.7384(9) 1.0608(9) 0.086(9) Uani 0.404(7) 1 d D . P C 2
O1A O 0.0158(6) 0.6808(6) 1.0657(5) 0.079(4) Uani 0.404(7) 1 d D . P C 2
C1 C 0.0898(9) 0.7420(8) 1.0403(8) 0.070(7) Uani 0.404(7) 1 d D U P C 2
C3 C 0.1172(10) 0.7982(8) 1.0355(8) 0.056(5) Uani 0.404(7) 1 d D U P C 2
H3A H 0.099041 0.834224 1.043314 0.067 Uiso 0.404(7) 1 calc R U P C 2
C4 C 0.1705(14) 0.7990(8) 1.0193(14) 0.052(6) Uani 0.404(7) 1 d D U P C 2
C0 C 0.1975(12) 0.7460(12) 1.0052(15) 0.066(9) Uani 0.404(7) 1 d D U P C 2
C5 C 0.1684(12) 0.6910(8) 1.0118(9) 0.064(6) Uani 0.404(7) 1 d D U P C 2
C7 C 0.1177(12) 0.6870(9) 1.0318(11) 0.076(7) Uani 0.404(7) 1 d D U P C 2
H7A H 0.102074 0.649628 1.039546 0.091 Uiso 0.404(7) 1 calc R U P C 2
Cl5A Cl 0.2068(6) 0.6260(5) 1.0036(5) 0.089(3) Uani 0.404(7) 1 d D . P C 2
Cl4A Cl 0.2001(8) 0.8686(5) 1.0076(6) 0.074(3) Uani 0.404(7) 1 d D . P C 2
C0AB C -0.0436(8) 0.6725(13) 1.0787(9) 0.120(10) Uani 0.404(7) 1 d D . P C 2
H0AC H -0.082652 0.689168 1.048107 0.144 Uiso 0.404(7) 1 calc R U P C 2
H0AD H -0.038196 0.695558 1.112619 0.144 Uiso 0.404(7) 1 calc R U P C 2
C8 C -0.1379(7) 0.8397(8) 0.9969(5) 0.064(4) Uani 0.404(7) 1 d D . P C 2
H8A H -0.110774 0.822598 1.033506 0.077 Uiso 0.404(7) 1 calc R U P C 2
H8B H -0.182529 0.820421 0.983506 0.077 Uiso 0.404(7) 1 calc R U P C 2
O00W O -0.1053(6) 0.8290(7) 0.9582(4) 0.074(4) Uani 0.404(7) 1 d D . P C 2
C23 C -0.0944(10) 0.7720(9) 0.9459(8) 0.090(14) Uani 0.404(7) 1 d D . P C 2
O03T O -0.1147(7) 0.7311(8) 0.9639(4) 0.084(5) Uani 0.404(7) 1 d D . P C 2
C27 C -0.0538(11) 0.7688(8) 0.9105(8) 0.058(6) Uani 0.404(7) 1 d D . P C 2
C12 C -0.0347(12) 0.7141(11) 0.8984(12) 0.077(10) Uani 0.404(7) 1 d D . P C 2
H12 H -0.047384 0.678627 0.912091 0.093 Uiso 0.404(7) 1 calc R U P C 2
C13 C 0.0050(12) 0.7113(8) 0.8649(9) 0.079(10) Uani 0.404(7) 1 d D . P C 2
Cl6A Cl 0.0335(5) 0.6414(4) 0.8531(5) 0.131(5) Uani 0.404(7) 1 d D . P C 2
C14 C 0.0185(17) 0.7584(17) 0.8358(12) 0.081(15) Uani 0.404(7) 1 d D . P C 2
C15 C -0.0013(11) 0.8159(8) 0.8542(8) 0.057(6) Uani 0.404(7) 1 d D . P C 2
C16 C -0.0313(19) 0.8195(11) 0.8916(14) 0.066(9) Uani 0.404(7) 1 d D . P C 2
H16 H -0.037106 0.857598 0.905355 0.080 Uiso 0.404(7) 1 calc R U P C 2
Cl7A Cl 0.0231(7) 0.8838(5) 0.8353(5) 0.077(3) Uani 0.404(7) 1 d D . P C 2
N00Q N 0.0541(3) 0.7442(3) 0.8038(2) 0.0761(16) Uani 1 1 d D . . . .
O0 O -0.1633(4) 0.8367(4) 0.7794(3) 0.050(2) Uani 0.447(6) 1 d D . P B 3
C17 C -0.1322(7) 0.8440(6) 0.7387(5) 0.058(3) Uani 0.447(6) 1 d D . P B 3
H17A H -0.161575 0.827169 0.702616 0.069 Uiso 0.447(6) 1 calc R U P B 3
H17B H -0.088709 0.822795 0.751107 0.069 Uiso 0.447(6) 1 calc R U P B 3
C18 C -0.1759(8) 0.7812(10) 0.7896(6) 0.057(4) Uani 0.447(6) 1 d D . P B 3
O2 O -0.1580(7) 0.7370(8) 0.7715(5) 0.055(4) Uani 0.447(6) 1 d D . P B 3
Cl1A Cl -0.2961(2) 0.8954(2) 0.8982(2) 0.0542(10) Uani 0.447(6) 1 d . . P B 3
ClA Cl -0.2919(8) 0.6462(8) 0.8994(6) 0.057(2) Uani 0.553(6) 1 d . . P B 4
C00T C -0.2820(9) 0.7612(9) 0.8965(7) 0.036(3) Uani 0.553(6) 1 d D . P B 4
C00X C -0.2651(9) 0.8133(6) 0.8685(5) 0.040(3) Uani 0.553(6) 1 d D . P B 4
C19 C -0.2678(14) 0.7073(8) 0.8775(10) 0.044(4) Uani 0.553(6) 1 d D . P B 4
C1A C -0.2252(7) 0.8076(7) 0.8351(5) 0.043(3) Uani 0.553(6) 1 d D . P B 4
H1A H -0.209299 0.842030 0.822378 0.052 Uiso 0.553(6) 1 calc R U P B 4
C01T C -0.2103(8) 0.7510(5) 0.8217(5) 0.042(3) Uani 0.553(6) 1 d D . P B 4
C1B C -0.2359(10) 0.7019(7) 0.8420(8) 0.049(3) Uani 0.553(6) 1 d D . P B 4
H1B H -0.230139 0.663006 0.829864 0.059 Uiso 0.553(6) 1 calc R U P B 4
Cl1B Cl -0.2820(2) 0.88512(19) 0.88409(16) 0.0558(9) Uani 0.553(6) 1 d . . P B 4
O5A O -0.2628(7) 0.7852(8) 0.6550(6) 0.068(6) Uani 0.447(6) 1 d D . P B 3
C2A C -0.2863(9) 0.7397(10) 0.6657(6) 0.064(5) Uani 0.447(6) 1 d D . P B 3
O1AB O -0.2664(4) 0.6846(4) 0.6617(3) 0.054(2) Uani 0.447(6) 1 d D . P B 3
C11A C -0.2060(6) 0.6814(7) 0.6501(5) 0.060(4) Uani 0.447(6) 1 d D . P B 3
H11C H -0.166353 0.696846 0.681023 0.073 Uiso 0.447(6) 1 calc R U P B 3
H11D H -0.210353 0.701898 0.615182 0.073 Uiso 0.447(6) 1 calc R U P B 3
C20 C -0.3443(8) 0.7410(9) 0.6868(8) 0.054(5) Uani 0.447(6) 1 d D U P B 3
C1C C -0.3716(9) 0.7962(8) 0.6919(8) 0.048(4) Uani 0.447(6) 1 d D U P B 3
H1C H -0.357300 0.832521 0.680857 0.058 Uiso 0.447(6) 1 calc R U P B 3
C1D C -0.4215(14) 0.7943(7) 0.7143(17) 0.051(6) Uani 0.447(6) 1 d D U P B 3
C1E C -0.4164(8) 0.6855(7) 0.7193(9) 0.056(5) Uani 0.447(6) 1 d D U P B 3
C1F C -0.3651(7) 0.6872(8) 0.6998(6) 0.049(4) Uani 0.447(6) 1 d D U P B 3
H1F H -0.344213 0.651210 0.695424 0.059 Uiso 0.447(6) 1 calc R U P B 3
Cl2A Cl -0.4444(3) 0.6166(3) 0.7348(2) 0.0622(14) Uani 0.447(6) 1 d D . P B 3
Cl3A Cl -0.4555(9) 0.8636(6) 0.7217(8) 0.0578(18) Uani 0.447(6) 1 d D . P B 3
C00V C -0.4484(14) 0.7415(7) 0.7236(17) 0.053(6) Uani 0.447(6) 1 d D U P B 3
O4 O 0.0051(5) 0.4864(4) 0.6993(5) 0.166(4) Uani 1 1 d D . . . .
H4A H 0.034184 0.486069 0.684879 0.249 Uiso 1 1 calc R U . . .
C22 C 0.0375(6) 0.4999(5) 0.7588(7) 0.173(8) Uani 1 1 d D . . . .
H22A H 0.068716 0.533285 0.764061 0.259 Uiso 1 1 calc R U . . .
H22B H 0.062060 0.464635 0.778422 0.259 Uiso 1 1 calc R U . . .
H22C H 0.003195 0.510689 0.773614 0.259 Uiso 1 1 calc R U . . .
O6 O 0.2539(10) 0.5229(6) 0.8829(5) 0.234(7) Uani 1 1 d D U . . .
H6A H 0.263559 0.516034 0.854999 0.352 Uiso 1 1 calc R U . . .
C21 C 0.2100(7) 0.5709(6) 0.8719(5) 0.139(4) Uani 1 1 d D U . . .
H21A H 0.180302 0.570369 0.832774 0.209 Uiso 1 1 calc R U . . .
H21B H 0.235539 0.608318 0.880204 0.209 Uiso 1 1 calc R U . . .
H21C H 0.183107 0.567975 0.895114 0.209 Uiso 1 1 calc R U . . .
O8 O 0.3868(6) 0.4924(6) 0.6762(4) 0.175(5) Uani 1 1 d D . . . .
H8 H 0.380755 0.455260 0.675896 0.263 Uiso 1 1 calc R U . . .
C25 C 0.4494(9) 0.5055(8) 0.7116(6) 0.182(8) Uani 1 1 d D . . . .
H25A H 0.477446 0.515445 0.690510 0.273 Uiso 1 1 calc R U . . .
H25B H 0.468399 0.470927 0.735383 0.273 Uiso 1 1 calc R U . . .
H25C H 0.447765 0.539713 0.734601 0.273 Uiso 1 1 calc R U . . .
O23 O 0.3687(11) 0.4815(11) 0.9028(9) 0.163(6) Uani 0.3734(13) 1 d D U P A -1
C10 C 0.3532(16) 0.4830(14) 0.8454(10) 0.136(7) Uani 0.3734(13) 1 d D U P A -1
H10A H 0.396831 0.477613 0.841278 0.163 Uiso 0.3734(13) 1 calc R U P A -1
H10B H 0.339692 0.524777 0.834500 0.163 Uiso 0.3734(13) 1 calc R U P A -1
C9 C 0.4949(11) 0.4969(10) 0.9723(11) 0.110(7) Uani 0.3734(13) 1 d D U P A -1
H9A H 0.519578 0.466626 0.999487 0.165 Uiso 0.3734(13) 1 calc R U P A -1
H9B H 0.518323 0.504956 0.947154 0.165 Uiso 0.3734(13) 1 calc R U P A -1
H9C H 0.492137 0.533805 0.991702 0.165 Uiso 0.3734(13) 1 calc R U P A -1
C26 C 0.4294(13) 0.4758(15) 0.9416(12) 0.151(7) Uani 0.3734(13) 1 d D U P A -1
H26A H 0.441557 0.437024 0.929590 0.181 Uiso 0.3734(13) 1 calc R U P A -1
H26B H 0.416061 0.465112 0.972964 0.181 Uiso 0.3734(13) 1 calc R U P A -1
I1 I 0.2969(6) 0.4640(4) 0.7245(4) 0.316(5) Uani 0.253(3) 1 d D U P A 5
O7 O 0.1698(7) 0.4296(8) 0.6668(6) 0.064(4) Uiso 0.253(3) 1 d D . P A 5
H7B H 0.183906 0.394275 0.671209 0.096 Uiso 0.253(3) 1 calc R U P A 5
C24 C 0.1061(7) 0.4321(9) 0.6222(8) 0.037(4) Uiso 0.253(3) 1 d D . P A 5
H24A H 0.080198 0.396293 0.622862 0.056 Uiso 0.253(3) 1 calc R U P A 5
H24B H 0.112745 0.433937 0.586898 0.056 Uiso 0.253(3) 1 calc R U P A 5
H24C H 0.081775 0.467700 0.626137 0.056 Uiso 0.253(3) 1 calc R U P A 5
C38 C 0.3047(18) 0.4458(18) 0.8000(11) 0.171(10) Uani 0.3734(13) 1 d D U P A -1
H38A H 0.305978 0.458133 0.764262 0.257 Uiso 0.3734(13) 1 calc R U P A -1
H38B H 0.317276 0.403542 0.806528 0.257 Uiso 0.3734(13) 1 calc R U P A -1
H38C H 0.259356 0.451351 0.799658 0.257 Uiso 0.3734(13) 1 calc R U P A -1
C28 C -0.1459(7) 0.9113(11) 1.0024(7) 0.038(6) Uani 0.404(7) 1 d D . P C 2
H28A H -0.159572 0.930633 0.965557 0.046 Uiso 0.404(7) 1 calc R U P C 2
H28B H -0.180124 0.919956 1.018340 0.046 Uiso 0.404(7) 1 calc R U P C 2
C29 C -0.0540(12) 0.9029(8) 1.0947(6) 0.040(6) Uani 0.404(7) 1 d D . P C 2
H29A H -0.086540 0.908803 1.112445 0.060 Uiso 0.404(7) 1 calc R U P C 2
H29B H -0.010470 0.919147 1.118434 0.060 Uiso 0.404(7) 1 calc R U P C 2
H29C H -0.049484 0.860072 1.088922 0.060 Uiso 0.404(7) 1 calc R U P C 2
C30 C -0.1417(11) 0.6143(15) 0.9993(8) 0.066(10) Uani 0.404(7) 1 d D . P C 2
H30A H -0.127333 0.656147 1.005222 0.099 Uiso 0.404(7) 1 calc R U P C 2
H30B H -0.180795 0.608618 1.009549 0.099 Uiso 0.404(7) 1 calc R U P C 2
H30C H -0.153577 0.603994 0.960167 0.099 Uiso 0.404(7) 1 calc R U P C 2
C31 C -0.0582(14) 0.6087(10) 1.0877(7) 0.075(9) Uani 0.404(7) 1 d D . P C 2
H31A H -0.016626 0.589571 1.113192 0.090 Uiso 0.404(7) 1 calc R U P C 2
H31B H -0.091565 0.607631 1.105625 0.090 Uiso 0.404(7) 1 calc R U P C 2
C32 C -0.1953(11) 0.6050(11) 0.6462(5) 0.068(6) Uani 0.553(6) 1 d D . P B 4
H32A H -0.200616 0.648448 0.646808 0.101 Uiso 0.553(6) 1 calc R U P B 4
H32B H -0.238895 0.586571 0.625615 0.101 Uiso 0.553(6) 1 calc R U P B 4
H32C H -0.163918 0.595273 0.628104 0.101 Uiso 0.553(6) 1 calc R U P B 4
C33 C -0.1000(12) 0.6098(17) 0.7348(11) 0.078(9) Uani 0.553(6) 1 d D . P B 4
H33A H -0.071761 0.607084 0.712234 0.094 Uiso 0.553(6) 1 calc R U P B 4
H33B H -0.075952 0.591250 0.771449 0.094 Uiso 0.553(6) 1 calc R U P B 4
C34 C -0.2217(13) 0.9137(12) 0.6404(7) 0.086(9) Uani 0.553(6) 1 d D . P B 4
H34A H -0.269841 0.924476 0.626092 0.104 Uiso 0.553(6) 1 calc R U P B 4
H34B H -0.202636 0.928514 0.613500 0.104 Uiso 0.553(6) 1 calc R U P B 4
C35 C -0.1137(10) 0.927(2) 0.7259(12) 0.123(15) Uani 0.553(6) 1 d D . P B 4
H35A H -0.111791 0.887515 0.741785 0.184 Uiso 0.553(6) 1 calc R U P B 4
H35B H -0.091422 0.956119 0.755537 0.184 Uiso 0.553(6) 1 calc R U P B 4
H35C H -0.090940 0.927024 0.699466 0.184 Uiso 0.553(6) 1 calc R U P B 4

loop_
_atom_site_aniso_label
_atom_site_aniso_U_11
_atom_site_aniso_U_22
_atom_site_aniso_U_33
_atom_site_aniso_U_23
_atom_site_aniso_U_13
_atom_site_aniso_U_12
I001 0.0704(3) 0.1321(5) 0.0481(2) 0.0036(2) 0.01494(19) 0.0274(3)
I002 0.1239(5) 0.0761(3) 0.0778(3) -0.0014(2) 0.0457(3) -0.0160(3)
I003 0.0871(4) 0.1594(6) 0.0516(2) 0.0223(3) -0.0020(2) -0.0085(4)
I004 0.1140(7) 0.0902(5) 0.0721(5) 0.0056(4) 0.0507(5) -0.0071(4)
Cl1 0.062(3) 0.057(5) 0.040(5) -0.005(4) 0.012(3) -0.009(3)
P006 0.0570(8) 0.0757(10) 0.0343(6) 0.0046(6) 0.0062(5) 0.0050(7)
Cl5 0.066(3) 0.055(3) 0.0443(17) 0.002(2) 0.0192(17) 0.006(2)
Cl3 0.080(6) 0.089(4) 0.058(3) -0.008(2) 0.035(3) 0.002(3)
P009 0.0536(8) 0.0774(10) 0.0402(6) -0.0087(6) 0.0046(6) 0.0084(7)
Cl6 0.069(2) 0.058(3) 0.0432(17) -0.0025(18) 0.0275(18) 0.001(2)
P00B 0.0554(8) 0.0873(11) 0.0411(7) -0.0035(7) 0.0088(6) -0.0027(8)
P00C 0.0549(8) 0.1129(14) 0.0330(6) -0.0075(7) 0.0086(6) 0.0071(9)
Cl4 0.082(3) 0.054(3) 0.0622(18) -0.0077(19) 0.033(2) 0.0060(19)
Cl2 0.097(4) 0.055(2) 0.054(2) 0.0103(17) 0.0034(19) 0.002(2)
Cl7 0.0594(19) 0.061(2) 0.0653(16) -0.0039(16) 0.0137(14) 0.0039(17)
N00H 0.055(3) 0.060(3) 0.041(2) 0.0022(19) 0.0142(19) 0.003(2)
N00I 0.050(2) 0.061(3) 0.048(2) -0.005(2) 0.0136(19) -0.002(2)
N00J 0.075(3) 0.083(4) 0.042(2) 0.014(2) 0.019(2) 0.009(3)
N00L 0.067(3) 0.068(3) 0.044(2) 0.002(2) 0.015(2) -0.004(2)
N00M 0.077(4) 0.077(4) 0.049(3) -0.004(2) 0.013(2) -0.002(3)
N00N 0.079(3) 0.075(3) 0.039(2) -0.009(2) 0.012(2) 0.013(3)
C00R 0.049(8) 0.078(13) 0.028(6) -0.010(7) 0.014(4) -0.006(8)
C00S 0.044(8) 0.030(11) 0.028(6) 0.009(6) -0.004(5) 0.019(6)
N00T 0.074(4) 0.073(3) 0.057(3) 0.011(3) 0.008(3) -0.001(3)
C00U 0.056(8) 0.085(10) 0.029(7) -0.003(8) -0.009(5) 0.009(7)
O00V 0.056(4) 0.052(4) 0.039(3) 0.000(3) 0.020(3) 0.000(3)
C00W 0.038(7) 0.036(9) 0.029(8) 0.020(6) 0.005(6) -0.003(7)
C00Z 0.074(16) 0.13(2) 0.074(14) -0.031(13) 0.027(12) -0.035(14)
O010 0.053(4) 0.066(6) 0.035(3) 0.005(3) 0.015(3) -0.013(3)
C011 0.050(3) 0.077(4) 0.037(2) 0.001(2) 0.008(2) 0.001(3)
O012 0.057(4) 0.053(5) 0.039(3) -0.004(3) 0.020(3) -0.002(3)
C013 0.049(3) 0.082(4) 0.040(2) 0.009(3) 0.004(2) 0.004(3)
C014 0.035(6) 0.049(8) 0.032(6) 0.015(5) 0.011(5) -0.005(6)
C015 0.048(6) 0.057(11) 0.021(4) -0.004(6) 0.002(3) -0.004(5)
C016 0.056(3) 0.077(4) 0.038(2) 0.002(2) 0.008(2) 0.001(3)
C017 0.049(3) 0.088(4) 0.038(2) 0.000(3) 0.008(2) 0.009(3)
C018 0.068(9) 0.035(11) 0.039(8) -0.021(6) 0.010(6) -0.023(8)
C019 0.030(7) 0.079(8) 0.023(6) 0.005(6) -0.004(6) -0.003(6)
C01A 0.037(5) 0.059(7) 0.024(5) 0.013(5) -0.001(4) 0.008(5)
C01B 0.065(4) 0.081(4) 0.050(3) 0.003(3) 0.020(3) 0.001(3)
C01C 0.049(3) 0.100(5) 0.040(3) -0.005(3) 0.006(2) 0.010(3)
C01D 0.089(17) 0.16(2) 0.064(14) 0.004(14) 0.032(12) 0.008(15)
C01E 0.055(3) 0.088(4) 0.035(2) 0.009(3) 0.003(2) 0.005(3)
C01F 0.074(13) 0.078(8) 0.032(7) 0.002(7) 0.007(9) 0.014(7)
C01G 0.072(6) 0.031(6) 0.030(4) -0.011(5) 0.016(4) -0.004(6)
C01H 0.059(3) 0.099(5) 0.032(2) 0.007(3) 0.010(2) -0.001(3)
C01I 0.068(4) 0.070(4) 0.061(3) -0.003(3) 0.023(3) 0.006(3)
C01J 0.071(4) 0.058(4) 0.091(5) -0.007(3) 0.043(4) -0.008(3)
C01K 0.047(3) 0.121(6) 0.042(3) 0.007(3) 0.015(2) 0.001(3)
C01L 0.054(8) 0.067(10) 0.023(4) -0.006(7) 0.009(4) -0.008(8)
C01M 0.054(6) 0.041(8) 0.030(4) 0.011(6) 0.011(4) 0.007(6)
C01N 0.076(4) 0.081(5) 0.072(4) -0.001(4) 0.024(4) 0.008(4)
C01O 0.050(6) 0.050(9) 0.035(4) 0.001(7) 0.001(4) -0.007(6)
C01P 0.043(6) 0.056(12) 0.028(5) 0.003(8) 0.013(4) -0.035(9)
C01Q 0.066(4) 0.139(7) 0.038(3) -0.005(4) 0.013(3) 0.030(4)
C01R 0.052(3) 0.087(5) 0.062(4) 0.003(3) 0.014(3) 0.004(3)
C01S 0.046(7) 0.039(12) 0.031(6) 0.002(9) 0.013(5) 0.003(10)
C01U 0.045(6) 0.045(8) 0.035(4) 0.004(5) 0.004(4) 0.004(5)
C01V 0.106(18) 0.09(2) 0.041(9) -0.002(10) 0.043(11) 0.022(12)
C01W 0.076(9) 0.056(6) 0.037(7) 0.012(5) -0.006(5) 0.003(6)
C01X 0.043(6) 0.077(14) 0.020(3) 0.018(7) 0.005(3) 0.009(8)
C01Y 0.064(4) 0.084(5) 0.052(3) -0.007(3) -0.007(3) 0.019(3)
C01Z 0.110(6) 0.064(4) 0.066(4) -0.006(3) 0.047(4) -0.009(4)
C020 0.061(4) 0.097(6) 0.070(4) -0.009(4) 0.016(3) 0.009(4)
C021 0.048(8) 0.050(11) 0.031(6) -0.002(7) 0.013(5) 0.001(7)
C022 0.069(4) 0.101(5) 0.050(3) 0.000(3) 0.011(3) -0.014(4)
C025 0.050(3) 0.112(6) 0.045(3) -0.002(3) 0.005(2) 0.004(3)
C026 0.064(4) 0.129(6) 0.043(3) -0.013(3) 0.013(3) -0.024(4)
C027 0.054(6) 0.080(10) 0.030(5) 0.013(5) 0.018(4) 0.011(6)
C028 0.069(4) 0.098(5) 0.057(3) -0.029(4) 0.010(3) -0.003(4)
C029 0.126(6) 0.072(4) 0.061(4) 0.010(3) 0.053(4) 0.030(4)
C02A 0.063(4) 0.164(8) 0.044(3) -0.023(4) 0.015(3) 0.013(5)
C02B 0.072(8) 0.055(8) 0.036(5) -0.022(7) 0.003(4) 0.002(7)
C02C 0.063(4) 0.075(4) 0.049(3) -0.008(3) 0.005(3) 0.014(3)
C02D 0.033(6) 0.082(10) 0.032(4) 0.000(5) -0.001(4) 0.004(6)
C02E 0.047(5) 0.044(8) 0.029(4) -0.001(5) 0.004(3) 0.002(5)
C02F 0.059(4) 0.125(7) 0.068(4) 0.019(4) 0.024(3) 0.008(4)
C02G 0.060(4) 0.163(9) 0.032(2) -0.013(4) 0.001(2) 0.026(5)
C02H 0.068(4) 0.073(4) 0.087(5) -0.025(4) 0.017(4) 0.006(3)
C02I 0.109(7) 0.153(9) 0.045(4) 0.002(5) 0.013(4) 0.064(7)
C02J 0.058(4) 0.142(7) 0.056(3) 0.029(4) 0.021(3) -0.007(4)
C02K 0.056(10) 0.078(11) 0.036(7) -0.014(7) 0.011(7) 0.024(9)
C02L 0.077(5) 0.104(6) 0.060(4) -0.002(4) 0.015(3) 0.002(4)
C02M 0.084(12) 0.064(9) 0.080(12) 0.011(9) -0.032(8) -0.008(8)
C02N 0.076(10) 0.052(9) 0.042(7) 0.010(8) 0.001(6) 0.024(8)
C02O 0.078(5) 0.130(8) 0.067(4) -0.026(5) -0.021(4) 0.032(5)
C02P 0.11(2) 0.19(4) 0.052(15) 0.025(18) 0.053(15) -0.01(2)
C02Q 0.072(4) 0.171(9) 0.039(3) -0.026(4) 0.002(3) 0.031(5)
C02R 0.064(6) 0.032(6) 0.035(4) 0.004(5) 0.005(4) 0.015(5)
C02S 0.069(5) 0.212(12) 0.048(4) 0.010(6) 0.024(3) -0.018(7)
C02T 0.074(5) 0.131(7) 0.045(3) 0.015(4) 0.006(3) 0.014(5)
C02U 0.059(4) 0.137(8) 0.087(5) 0.000(5) 0.019(4) -0.025(5)
C02V 0.081(5) 0.159(9) 0.049(4) 0.007(5) -0.004(3) -0.039(6)
C02W 0.056(4) 0.226(13) 0.053(4) -0.030(6) 0.025(3) -0.010(6)
C02X 0.086(5) 0.118(6) 0.050(3) -0.013(4) -0.008(3) 0.010(5)
C02Y 0.103(7) 0.180(11) 0.043(3) 0.005(5) 0.021(4) 0.056(7)
C02Z 0.087(5) 0.084(5) 0.087(5) 0.021(4) 0.029(4) 0.012(4)
C030 0.128(15) 0.067(11) 0.040(5) 0.008(6) 0.023(7) 0.018(10)
C031 0.070(4) 0.107(6) 0.070(4) -0.035(4) 0.010(3) 0.005(4)
C032 0.051(6) 0.053(9) 0.042(5) -0.004(6) -0.010(4) 0.001(6)
C033 0.076(5) 0.207(12) 0.059(4) -0.052(6) 0.030(4) -0.049(7)
C034 0.121(7) 0.074(5) 0.097(6) -0.019(4) 0.062(5) -0.028(5)
C035 0.104(6) 0.184(10) 0.043(3) 0.013(5) 0.025(4) 0.056(6)
C037 0.072(5) 0.152(9) 0.078(5) -0.036(6) 0.006(4) 0.004(5)
C03A 0.085(6) 0.251(15) 0.040(3) -0.041(6) -0.008(4) 0.072(9)
C03C 0.097(7) 0.078(5) 0.139(9) -0.005(5) 0.044(6) -0.013(4)
C03D 0.143(9) 0.111(8) 0.128(9) -0.006(6) 0.082(8) -0.006(7)
C03E 0.105(7) 0.225(15) 0.046(4) -0.029(6) 0.004(4) 0.033(9)
C03G 0.070(5) 0.156(10) 0.092(6) 0.023(7) -0.017(4) 0.017(6)
C03H 0.064(5) 0.205(13) 0.079(5) 0.002(7) 0.021(4) -0.022(7)
C03I 0.076(5) 0.145(8) 0.069(5) -0.014(5) -0.011(4) 0.038(5)
C03J 0.152(12) 0.150(12) 0.134(11) 0.010(9) 0.044(9) -0.042(10)
C03K 0.047(4) 0.052(5) 0.041(4) 0.002(3) 0.017(3) -0.002(4)
C03L 0.100(7) 0.102(7) 0.127(9) -0.032(7) -0.004(6) 0.004(6)
C03M 0.109(7) 0.105(7) 0.085(6) -0.001(5) -0.006(5) -0.037(6)
C03N 0.098(6) 0.176(10) 0.062(4) 0.027(5) 0.016(4) 0.051(7)
C03O 0.049(5) 0.070(7) 0.032(4) -0.003(4) 0.016(3) -0.013(4)
C03P 0.099(8) 0.195(14) 0.141(10) -0.114(11) 0.043(7) -0.030(8)
O03S 0.061(4) 0.045(5) 0.029(3) 0.002(3) 0.013(3) 0.002(3)
C03U 0.33(2) 0.108(10) 0.29(2) -0.027(11) 0.25(2) -0.041(12)
C03V 0.106(8) 0.177(11) 0.094(7) -0.011(7) -0.011(6) 0.059(8)
C03X 0.145(10) 0.143(10) 0.186(13) -0.116(10) -0.032(9) 0.067(8)
C03Y 0.107(8) 0.126(9) 0.120(9) -0.001(7) -0.009(6) -0.022(6)
C040 0.105(8) 0.177(12) 0.180(13) -0.129(11) -0.019(8) 0.032(8)
O1 0.048(4) 0.046(3) 0.039(3) -0.001(3) 0.012(2) -0.003(3)
C2 0.039(7) 0.063(10) 0.037(5) -0.005(6) 0.000(5) -0.007(7)
O3 0.049(4) 0.047(4) 0.038(3) 0.005(3) 0.004(3) 0.002(3)
O1AA 0.056(4) 0.062(5) 0.048(4) -0.008(3) 0.013(3) 0.004(4)
O5 0.055(5) 0.064(6) 0.062(5) -0.026(4) 0.001(4) 0.003(4)
C6 0.046(6) 0.058(7) 0.026(3) -0.001(4) -0.002(4) 0.007(5)
C0AA 0.044(4) 0.051(5) 0.036(3) -0.001(3) 0.011(3) 0.001(4)
C11 0.063(6) 0.063(7) 0.040(4) -0.009(4) 0.006(4) -0.010(5)
O3A 0.041(8) 0.22(3) 0.052(7) 0.024(12) 0.005(6) 0.038(13)
C6A 0.057(13) 0.14(3) 0.043(10) 0.014(14) 0.001(8) -0.014(17)
O1A 0.068(7) 0.075(9) 0.080(8) 0.022(7) 0.012(6) 0.003(6)
C1 0.063(12) 0.076(18) 0.047(10) 0.007(12) -0.007(8) -0.018(13)
C3 0.082(12) 0.033(10) 0.047(8) 0.018(9) 0.019(7) 0.028(10)
C4 0.058(9) 0.044(13) 0.048(8) 0.017(11) 0.013(7) 0.004(11)
C0 0.084(14) 0.063(19) 0.035(10) -0.001(11) 0.004(10) 0.016(11)
C5 0.086(12) 0.053(13) 0.038(7) -0.017(9) 0.007(7) 0.000(12)
C7 0.084(13) 0.065(14) 0.050(8) -0.001(12) -0.008(8) -0.007(13)
Cl5A 0.122(7) 0.077(6) 0.073(3) 0.010(4) 0.043(4) 0.022(4)
Cl4A 0.088(7) 0.071(7) 0.054(3) 0.006(4) 0.016(4) 0.014(4)
C0AB 0.072(13) 0.17(2) 0.087(14) 0.052(15) -0.011(10) -0.030(14)
C8 0.047(7) 0.102(12) 0.040(6) 0.000(7) 0.014(5) -0.011(7)
O00W 0.070(7) 0.109(11) 0.040(5) -0.017(7) 0.016(5) -0.011(7)
C23 0.051(13) 0.16(4) 0.031(9) 0.033(16) -0.014(9) -0.049(18)
O03T 0.083(9) 0.125(16) 0.029(5) 0.005(6) 0.003(5) -0.006(9)
C27 0.054(10) 0.067(15) 0.036(7) 0.024(9) -0.002(6) -0.001(10)
C12 0.046(14) 0.10(3) 0.072(17) 0.026(16) 0.000(11) 0.017(13)
C13 0.077(14) 0.042(12) 0.065(11) -0.018(10) -0.033(10) 0.034(10)
Cl6A 0.097(5) 0.072(5) 0.145(7) -0.030(4) -0.045(5) 0.031(3)
C14 0.045(14) 0.14(4) 0.029(10) 0.002(14) -0.018(9) -0.002(14)
C15 0.057(9) 0.074(14) 0.023(6) 0.019(7) -0.003(6) 0.034(9)
C16 0.050(10) 0.11(2) 0.037(8) -0.002(15) 0.012(7) -0.031(18)
Cl7A 0.078(4) 0.086(7) 0.053(3) -0.002(4) 0.009(2) 0.001(5)
N00Q 0.062(3) 0.116(5) 0.046(2) -0.025(3) 0.016(2) -0.015(3)
O0 0.065(5) 0.050(5) 0.045(4) 0.002(4) 0.031(4) 0.000(4)
C17 0.064(8) 0.067(8) 0.045(6) 0.011(5) 0.024(6) 0.003(6)
C18 0.040(7) 0.089(13) 0.035(6) 0.000(8) 0.004(5) -0.005(9)
O2 0.046(6) 0.081(11) 0.031(6) -0.002(6) 0.007(4) 0.003(6)
Cl1A 0.060(2) 0.052(2) 0.047(2) -0.0052(16) 0.0159(15) 0.0064(16)
ClA 0.058(4) 0.066(3) 0.048(5) 0.002(3) 0.022(4) -0.001(2)
C00T 0.031(6) 0.034(10) 0.034(5) 0.021(5) 0.001(4) 0.008(5)
C00X 0.054(5) 0.027(7) 0.027(5) -0.014(4) 0.003(4) -0.009(6)
C19 0.050(7) 0.053(10) 0.027(6) 0.010(7) 0.011(5) 0.003(8)
C1A 0.051(8) 0.050(12) 0.030(6) -0.002(7) 0.016(4) -0.002(8)
C01T 0.050(6) 0.044(8) 0.024(3) 0.000(6) 0.004(3) 0.005(7)
C1B 0.054(7) 0.053(9) 0.039(5) -0.001(7) 0.017(4) -0.033(7)
Cl1B 0.069(2) 0.052(2) 0.0473(16) 0.0003(13) 0.0232(13) 0.0111(14)
O5A 0.044(7) 0.107(14) 0.045(5) 0.006(6) 0.009(5) -0.036(8)
C2A 0.075(12) 0.067(11) 0.032(6) -0.002(7) -0.001(6) -0.009(10)
O1AB 0.048(5) 0.065(6) 0.048(4) 0.003(4) 0.019(4) 0.008(4)
C11A 0.040(6) 0.095(10) 0.041(5) 0.013(6) 0.009(4) -0.008(6)
C20 0.054(9) 0.064(15) 0.041(7) -0.007(11) 0.015(6) 0.015(11)
C1C 0.044(7) 0.054(11) 0.037(6) -0.024(8) 0.005(5) 0.012(8)
C1D 0.033(6) 0.076(12) 0.037(11) -0.014(10) 0.005(7) 0.001(9)
C1E 0.044(7) 0.085(14) 0.032(8) -0.016(9) 0.008(5) 0.009(8)
C1F 0.041(6) 0.071(10) 0.029(5) 0.001(6) 0.006(4) 0.015(7)
Cl2A 0.068(3) 0.068(4) 0.049(2) 0.003(2) 0.0191(17) 0.011(2)
Cl3A 0.061(4) 0.066(4) 0.053(4) 0.000(3) 0.028(3) -0.002(2)
C00V 0.058(9) 0.065(9) 0.032(9) -0.008(6) 0.010(7) 0.014(6)
O4 0.135(8) 0.102(6) 0.220(11) 0.024(6) 0.019(7) 0.004(5)
C22 0.085(8) 0.077(7) 0.33(3) 0.012(10) 0.047(11) -0.012(5)
O6 0.41(2) 0.166(10) 0.121(8) 0.013(7) 0.093(11) 0.066(12)
C21 0.139(10) 0.132(10) 0.117(9) -0.004(7) 0.013(8) 0.019(8)
O8 0.137(8) 0.279(14) 0.120(7) 0.044(8) 0.059(6) 0.044(8)
C25 0.24(2) 0.224(17) 0.092(9) 0.011(10) 0.077(12) 0.071(15)
O23 0.163(8) 0.151(8) 0.168(9) 0.000(7) 0.051(6) 0.005(6)
C10 0.146(9) 0.133(9) 0.141(9) -0.006(7) 0.069(7) 0.011(7)
C9 0.104(12) 0.076(10) 0.148(14) 0.000(11) 0.043(11) 0.042(9)
C26 0.151(9) 0.141(9) 0.157(9) 0.001(7) 0.053(7) 0.010(7)
I1 0.406(12) 0.258(8) 0.319(10) 0.006(7) 0.176(9) 0.028(8)
C38 0.159(18) 0.174(19) 0.201(19) 0.023(17) 0.089(16) -0.011(16)
C28 0.027(10) 0.061(14) 0.029(8) 0.009(9) 0.013(7) 0.006(10)
C29 0.036(9) 0.030(8) 0.037(10) 0.011(7) -0.006(7) -0.010(7)
C30 0.051(10) 0.11(3) 0.038(8) -0.030(10) 0.017(8) -0.009(11)
C31 0.057(11) 0.065(15) 0.071(13) 0.017(10) -0.012(10) 0.007(9)
C32 0.056(8) 0.103(13) 0.031(7) -0.020(7) 0.001(5) 0.023(8)
C33 0.092(14) 0.070(12) 0.048(10) -0.022(8) -0.003(10) -0.013(13)
C34 0.094(16) 0.129(18) 0.051(8) -0.013(9) 0.044(8) -0.046(12)
C35 0.085(15) 0.19(4) 0.062(14) -0.042(17) -0.004(11) -0.010(15)

loop_
_atom_type_symbol
_atom_type_description
_atom_type_scat_dispersion_real
_atom_type_scat_dispersion_imag
_atom_type_scat_source
C C 0.0027 0.0018 'International Tables Vol C Tables 4.2.6.8 and 6.1.1.4'
H H 0.0000 0.0000 'International Tables Vol C Tables 4.2.6.8 and 6.1.1.4'
Cl Cl 0.1453 0.1770 'International Tables Vol C Tables 4.2.6.8 and 6.1.1.4'
I I -0.6429 1.9973 'International Tables Vol C Tables 4.2.6.8 and 6.1.1.4'
N N 0.0050 0.0037 'International Tables Vol C Tables 4.2.6.8 and 6.1.1.4'
O O 0.0093 0.0068 'International Tables Vol C Tables 4.2.6.8 and 6.1.1.4'
P P 0.1003 0.1055 'International Tables Vol C Tables 4.2.6.8 and 6.1.1.4'

loop_
_geom_angle_atom_site_label_1
_geom_angle_atom_site_label_2
_geom_angle_atom_site_label_3
_geom_angle
_geom_angle_site_symmetry_1
_geom_angle_site_symmetry_3
_geom_angle_publ_flag
N00J P006 C013 116.8(3) . . ?
N00J P006 C01E 105.7(3) . . ?
N00J P006 C01Y 117.4(3) . . ?
C013 P006 C01Y 106.4(3) . . ?
C01E P006 C013 105.9(3) . . ?
C01E P006 C01Y 103.3(3) . . ?
N00H P009 C01C 105.7(3) . . ?
N00H P009 C028 118.0(3) . . ?
N00H P009 C02C 116.0(3) . . ?
C01C P009 C028 101.2(3) . . ?
C01C P009 C02C 105.3(3) . . ?
C02C P009 C028 108.7(3) . . ?
N00M P00B C017 117.0(3) . . ?
N00M P00B C025 115.9(3) . . ?
N00M P00B C02L 106.4(4) . . ?
C017 P00B C025 108.1(3) . . ?
C017 P00B C02L 106.0(3) . . ?
C025 P00B C02L 101.9(4) . . ?
C01H P00C C01Q 107.5(4) . . ?
C01H P00C C02G 108.2(4) . . ?
C01Q P00C C02G 102.4(3) . . ?
N00Q P00C C01H 115.3(3) . . ?
N00Q P00C C01Q 117.4(4) . . ?
N00Q P00C C02G 104.9(4) . . ?
C00S N00H P009 129.6(7) . . ?
C00T N00H P009 146.7(7) . . ?
C01D N00I C00Z 115.9(17) . . ?
C01D N00I C01I 108.3(13) . . ?
C01D N00I C01J 108.6(14) . . ?
C01I N00I C00Z 106.0(14) . . ?
C01I N00I C01J 108.1(5) . . ?
C01I N00I C28 109.5(11) . . ?
C01J N00I C00Z 109.7(12) . . ?
C01J N00I C28 106.7(10) . . ?
C29 N00I C01I 108.8(10) . . ?
C29 N00I C01J 112.1(12) . . ?
C29 N00I C28 111.5(12) . . ?
P006 N00J H00J 111.6 . . ?
P006 N00J H00A 104.5 . . ?
C015 N00J P006 136.9(10) . . ?
C015 N00J H00J 111.6 . . ?
C0 N00J P006 151.0(15) . . ?
C0 N00J H00A 104.5 . . ?
C01Z N00L C014 115.7(10) . . ?
C01Z N00L C02K 103.6(14) . . ?
C01Z N00L C34 102.8(10) . . ?
C01Z N00L C35 115.9(15) . . ?
C02K N00L C014 108.7(12) . . ?
C034 N00L C014 105.0(9) . . ?
C034 N00L C01Z 108.6(6) . . ?
C034 N00L C02K 115.7(15) . . ?
C034 N00L C34 111.1(11) . . ?
C034 N00L C35 104.4(19) . . ?
C35 N00L C34 114.1(18) . . ?
C00U N00M P00B 137.2(8) . . ?
C00V N00M P00B 144.4(8) . . ?
C01V N00N C02P 117(2) . . ?
C029 N00N C01V 104.5(13) . . ?
C029 N00N C02H 107.6(6) . . ?
C029 N00N C02P 107.4(15) . . ?
C029 N00N C32 112.6(9) . . ?
C029 N00N C33 115.1(13) . . ?
C02H N00N C01V 116(2) . . ?
C02H N00N C02P 103.6(18) . . ?
C02H N00N C32 107.9(9) . . ?
C02H N00N C33 106.1(17) . . ?
C33 N00N C32 107.1(17) . . ?
O010 C00R O012 125.7(16) . . ?
O010 C00R C01T 125.3(16) . . ?
O012 C00R C01T 109.0(11) . . ?
N00H C00S C00W 112.1(15) . . ?
N00H C00S C018 128.8(18) . . ?
C018 C00S C00W 117.1(13) . . ?
C02M N00T C03C 103.7(13) . . ?
C02Z N00T C02M 113.1(12) . . ?
C02Z N00T C030 113.7(11) . . ?
C02Z N00T C03C 105.1(7) . . ?
C02Z N00T C30 109.0(11) . . ?
C02Z N00T C31 99.7(14) . . ?
C030 N00T C02M 115.0(14) . . ?
C030 N00T C03C 104.7(10) . . ?
C30 N00T C03C 115.4(15) . . ?
C31 N00T C03C 124.8(11) . . ?
C31 N00T C30 101.2(15) . . ?
N00M C00U C01W 118.7(12) . . ?
C01F C00U N00M 130.4(12) . . ?
C01F C00U C01W 110.8(12) . . ?
C027 O00V C03K 115.3(8) . . ?
C00S C00W Cl1 118.6(17) . . ?
C01P C00W Cl1 119.1(17) . . ?
C01P C00W C00S 122.2(17) . . ?
N00I C00Z H00B 109.5 . . ?
N00I C00Z H00C 109.5 . . ?
N00I C00Z H00D 109.5 . . ?
H00B C00Z H00C 109.5 . . ?
H00B C00Z H00D 109.5 . . ?
H00C C00Z H00D 109.5 . . ?
H01A C011 H01B 108.2 . . ?
C017 C011 H01A 109.7 . . ?
C017 C011 H01B 109.7 . . ?
C02C C011 H01A 109.7 . . ?
C02C C011 H01B 109.7 . . ?
C02C C011 C017 109.7(5) . . ?
C00R O012 C03O 115.8(10) . . ?
P006 C013 H01O 109.7 . . ?
P006 C013 H01Q 109.7 . . ?
H01O C013 H01Q 108.2 . . ?
C016 C013 P006 109.7(4) . . ?
C016 C013 H01O 109.7 . . ?
C016 C013 H01Q 109.7 . . ?
N00L C014 H01C 109.5 . . ?
N00L C014 H01D 109.5 . . ?
N00L C014 H01E 109.5 . . ?
H01C C014 H01D 109.5 . . ?
H01C C014 H01E 109.5 . . ?
H01D C014 H01E 109.5 . . ?
N00J C015 C01G 114.7(15) . . ?
N00J C015 C01M 131.3(14) . . ?
C01M C015 C01G 114.0(10) . . ?
C013 C016 H01R 109.4 . . ?
C013 C016 H01S 109.4 . . ?
H01R C016 H01S 108.0 . . ?
C01H C016 C013 111.1(5) . . ?
C01H C016 H01R 109.4 . . ?
C01H C016 H01S 109.4 . . ?
P00B C017 H01F 109.4 . . ?
P00B C017 H01G 109.4 . . ?
C011 C017 P00B 111.1(4) . . ?
C011 C017 H01F 109.4 . . ?
C011 C017 H01G 109.4 . . ?
H01F C017 H01G 108.0 . . ?
C00S C018 Cl1A 117.9(16) . . ?
C021 C018 C00S 118.9(14) . . ?
C021 C018 Cl1A 122.2(15) . . ?
C01A C019 C01U 115.0(9) . . ?
N00Q C019 C01A 127(2) . . ?
N00Q C019 C01U 117.0(18) . . ?
C019 C01A Cl6 116.4(12) . . ?
C019 C01A C01L 123.6(15) . . ?
C01L C01A Cl6 120.0(12) . . ?
C01E C01B H01T 120.2 . . ?
C01E C01B C01N 119.6(7) . . ?
C01N C01B H01T 120.2 . . ?
C01K C01C P009 120.0(5) . . ?
C01K C01C C02A 118.7(8) . . ?
C02A C01C P009 121.3(7) . . ?
N00I C01D H01U 109.3 . . ?
N00I C01D H01V 109.3 . . ?
N00I C01D C0AA 111.7(17) . . ?
H01U C01D H01V 107.9 . . ?
C0AA C01D H01U 109.3 . . ?
C0AA C01D H01V 109.3 . . ?
C01B C01E P006 119.1(5) . . ?
C01B C01E C01R 120.6(6) . . ?
C01R C01E P006 120.3(5) . . ?
C00U C01F Cl3 116.4(11) . . ?
C00U C01F C02B 128.8(13) . . ?
C02B C01F Cl3 114.1(12) . . ?
C015 C01G Cl4 119.1(11) . . ?
C01O C01G Cl4 115.4(10) . . ?
C01O C01G C015 125.5(13) . . ?
P00C C01H H01W 109.7 . . ?
P00C C01H H01X 109.7 . . ?
C016 C01H P00C 109.9(5) . . ?
C016 C01H H01W 109.7 . . ?
C016 C01H H01X 109.7 . . ?
H01W C01H H01X 108.2 . . ?
N00I C01I H01Y 109.5 . . ?
N00I C01I H 109.5 . . ?
N00I C01I HA 109.5 . . ?
H01Y C01I H 109.5 . . ?
H01Y C01I HA 109.5 . . ?
H C01I HA 109.5 . . ?
N00I C01J H01Z 109.5 . . ?
N00I C01J HB 109.5 . . ?
N00I C01J HC 109.5 . . ?
H01Z C01J HB 109.5 . . ?
H01Z C01J HC 109.5 . . ?
HB C01J HC 109.5 . . ?
C01C C01K H01K 119.6 . . ?
C01C C01K C02J 120.7(7) . . ?
C02J C01K H01K 119.6 . . ?
C01A C01L H01 121.0 . . ?
C01X C01L C01A 117.9(14) . . ?
C01X C01L H01 121.0 . . ?
C015 C01M Cl5 118.8(12) . . ?
C02R C01M Cl5 117.2(11) . . ?
C02R C01M C015 123.9(12) . . ?
C01B C01N H1 120.3 . . ?
C01B C01N C020 119.4(7) . . ?
C020 C01N H1 120.3 . . ?
C01G C01O H2 121.2 . . ?
C01G C01O C02E 117.5(12) . . ?
C02E C01O H2 121.2 . . ?
C00W C01P H01P 122.1 . . ?
C01S C01P C00W 115.7(16) . . ?
C01S C01P H01P 122.1 . . ?
C02Q C01Q P00C 116.9(8) . . ?
C02T C01Q P00C 124.4(6) . . ?
C02T C01Q C02Q 118.4(8) . . ?
C01E C01R H3 120.7 . . ?
C02F C01R C01E 118.6(7) . . ?
C02F C01R H3 120.7 . . ?
C01P C01S C021 121.4(14) . . ?
C01P C01S C18 118.3(16) . . ?
C021 C01S C18 120.4(15) . . ?
C019 C01U Cl7 119.6(9) . . ?
C02D C01U Cl7 119.4(10) . . ?
C02D C01U C019 120.9(12) . . ?
N00N C01V H01H 109.5 . . ?
N00N C01V H01I 109.5 . . ?
N00N C01V H01J 109.5 . . ?
H01H C01V H01I 109.5 . . ?
H01H C01V H01J 109.5 . . ?
H01I C01V H01J 109.5 . . ?
C00U C01W Cl2 116.7(11) . . ?
C02N C01W Cl2 119.5(11) . . ?
C02N C01W C00U 123.7(14) . . ?
C01L C01X C027 117.4(13) . . ?
C01L C01X C02D 121.4(11) . . ?
C02D C01X C027 121.1(13) . . ?
C02X C01Y P006 115.8(7) . . ?
C03M C01Y P006 121.3(6) . . ?
C03M C01Y C02X 121.4(8) . . ?
N00L C01Z H01L 109.5 . . ?
N00L C01Z H01M 109.5 . . ?
N00L C01Z H01N 109.5 . . ?
H01L C01Z H01M 109.5 . . ?
H01L C01Z H01N 109.5 . . ?
H01M C01Z H01N 109.5 . . ?
C01N C020 H020 119.8 . . ?
C02F C020 C01N 120.4(7) . . ?
C02F C020 H020 119.8 . . ?
C018 C021 C01S 123.9(17) . . ?
C018 C021 H021 118.0 . . ?
C01S C021 H021 118.0 . . ?
C025 C022 H022 120.0 . . ?
C025 C022 C02V 120.0(9) . . ?
C02V C022 H022 120.0 . . ?
C022 C025 P00B 119.2(6) . . ?
C022 C025 C03I 119.7(7) . . ?
C03I C025 P00B 121.0(5) . . ?
C028 C026 H026 120.0 . . ?
C028 C026 C033 119.9(10) . . ?
C033 C026 H026 120.0 . . ?
O00V C027 C01X 109.1(10) . . ?
O03S C027 O00V 125.8(10) . . ?
O03S C027 C01X 125.0(11) . . ?
C026 C028 P009 118.9(7) . . ?
C026 C028 C03X 117.4(8) . . ?
C03X C028 P009 123.7(7) . . ?
N00N C029 H02A 109.5 . . ?
N00N C029 H02B 109.5 . . ?
N00N C029 H02C 109.5 . . ?
H02A C029 H02B 109.5 . . ?
H02A C029 H02C 109.5 . . ?
H02B C029 H02C 109.5 . . ?
C01C C02A H02D 119.4 . . ?
C02W C02A C01C 121.2(10) . . ?
C02W C02A H02D 119.4 . . ?
C01F C02B H02E 122.4 . . ?
C032 C02B C01F 115.2(14) . . ?
C032 C02B H02E 122.4 . . ?
P009 C02C H02F 109.8 . . ?
P009 C02C H02G 109.8 . . ?
C011 C02C P009 109.3(4) . . ?
C011 C02C H02F 109.8 . . ?
C011 C02C H02G 109.8 . . ?
H02F C02C H02G 108.3 . . ?
C01U C02D C01X 120.9(14) . . ?
C01U C02D H02Q 119.6 . . ?
C01X C02D H02Q 119.6 . . ?
C01O C02E C6 117.7(10) . . ?
C02R C02E C01O 121.5(9) . . ?
C02R C02E C6 120.8(9) . . ?
C01R C02F H02R 119.3 . . ?
C020 C02F C01R 121.3(7) . . ?
C020 C02F H02R 119.3 . . ?
C031 C02G P00C 121.5(6) . . ?
C031 C02G C035 120.0(8) . . ?
C035 C02G P00C 118.5(9) . . ?
N00N C02H H02H 109.5 . . ?
N00N C02H H02I 109.5 . . ?
N00N C02H H02J 109.5 . . ?
H02H C02H H02I 109.5 . . ?
H02H C02H H02J 109.5 . . ?
H02I C02H H02J 109.5 . . ?
C03A C02I H02T 120.5 . . ?
C03A C02I C03N 119.0(9) . . ?
C03N C02I H02T 120.5 . . ?
C01K C02J H02K 121.4 . . ?
C02S C02J C01K 117.2(10) . . ?
C02S C02J H02K 121.4 . . ?
N00L C02K H02L 109.7 . . ?
N00L C02K H02M 109.7 . . ?
N00L C02K C17 110(2) . . ?
H02L C02K H02M 108.2 . . ?
C17 C02K H02L 109.7 . . ?
C17 C02K H02M 109.7 . . ?
C02U C02L P00B 121.2(8) . . ?
C03D C02L P00B 119.3(8) . . ?
C03D C02L C02U 119.5(10) . . ?
N00T C02M H02X 126.9 . . ?
N00T C02M C03K 106.1(16) . . ?
C03K C02M H02X 126.9 . . ?
C01W C02N H02N 120.4 . . ?
C01W C02N C032 119.3(15) . . ?
C032 C02N H02N 120.4 . . ?
C02X C02O H02Y 119.0 . . ?
C03L C02O H02Y 119.0 . . ?
C03L C02O C02X 122.1(9) . . ?
N00N C02P H02O 111.7 . . ?
N00N C02P H02P 111.7 . . ?
N00N C02P C11A 100(2) . . ?
H02O C02P H02P 109.4 . . ?
C11A C02P H02O 111.7 . . ?
C11A C02P H02P 111.7 . . ?
C01Q C02Q H02Z 120.6 . . ?
C01Q C02Q C03A 118.8(12) . . ?
C03A C02Q H02Z 120.6 . . ?
C01M C02R C02E 117.3(10) . . ?
C01M C02R H02 121.3 . . ?
C02E C02R H02 121.3 . . ?
C02J C02S H02S 118.9 . . ?
C02W C02S C02J 122.2(9) . . ?
C02W C02S H02S 118.9 . . ?
C01Q C02T H4 118.2 . . ?
C01Q C02T C03N 123.5(9) . . ?
C03N C02T H4 118.2 . . ?
C02L C02U H02U 119.5 . . ?
C03H C02U C02L 121.0(11) . . ?
C03H C02U H02U 119.5 . . ?
C022 C02V H02V 119.1 . . ?
C03G C02V C022 121.7(8) . . ?
C03G C02V H02V 119.1 . . ?
C02A C02W H02W 120.0 . . ?
C02S C02W C02A 120.0(8) . . ?
C02S C02W H02W 120.0 . . ?
C01Y C02X C02O 116.8(10) . . ?
C01Y C02X H5 121.6 . . ?
C02O C02X H5 121.6 . . ?
C035 C02Y H6 120.6 . . ?
C035 C02Y C03E 118.8(11) . . ?
C03E C02Y H6 120.6 . . ?
N00T C02Z H7 109.5 . . ?
N00T C02Z HD 109.5 . . ?
N00T C02Z HE 109.5 . . ?
H7 C02Z HD 109.5 . . ?
H7 C02Z HE 109.5 . . ?
HD C02Z HE 109.5 . . ?
N00T C030 H03K 109.5 . . ?
N00T C030 H03L 109.5 . . ?
N00T C030 H03M 109.5 . . ?
H03K C030 H03L 109.5 . . ?
H03K C030 H03M 109.5 . . ?
H03L C030 H03M 109.5 . . ?
C02G C031 H031 120.4 . . ?
C02G C031 C037 119.2(10) . . ?
C037 C031 H031 120.4 . . ?
C02B C032 C2 124.5(14) . . ?
C02N C032 C02B 121.5(15) . . ?
C02N C032 C2 114.0(16) . . ?
C026 C033 H033 119.1 . . ?
C03P C033 C026 121.9(11) . . ?
C03P C033 H033 119.1 . . ?
N00L C034 H03A 109.5 . . ?
N00L C034 H03B 109.5 . . ?
N00L C034 H03C 109.5 . . ?
H03A C034 H03B 109.5 . . ?
H03A C034 H03C 109.5 . . ?
H03B C034 H03C 109.5 . . ?
C02G C035 H035 119.4 . . ?
C02Y C035 C02G 121.3(12) . . ?
C02Y C035 H035 119.4 . . ?
C031 C037 H037 120.1 . . ?
C031 C037 C03E 119.7(12) . . ?
C03E C037 H037 120.1 . . ?
C02I C03A C02Q 122.5(11) . . ?
C02I C03A H03N 118.8 . . ?
C02Q C03A H03N 118.8 . . ?
N00T C03C H03O 109.5 . . ?
N00T C03C H03Q 109.5 . . ?
N00T C03C H03R 109.5 . . ?
H03O C03C H03Q 109.5 . . ?
H03O C03C H03R 109.5 . . ?
H03Q C03C H03R 109.5 . . ?
C02L C03D H03D 119.0 . . ?
C02L C03D C03U 122.0(12) . . ?
C03U C03D H03D 119.0 . . ?
C02Y C03E C037 121.0(11) . . ?
C02Y C03E H03S 119.5 . . ?
C037 C03E H03S 119.5 . . ?
C02V C03G H03G 120.0 . . ?
C02V C03G C03V 120.0(8) . . ?
C03V C03G H03G 120.0 . . ?
C02U C03H H03H 120.9 . . ?
C02U C03H C03J 118.2(11) . . ?
C03J C03H H03H 120.9 . . ?
C025 C03I H03I 119.5 . . ?
C025 C03I C03V 121.1(8) . . ?
C03V C03I H03I 119.5 . . ?
C03H C03J H03J 120.6 . . ?
C03U C03J C03H 118.8(13) . . ?
C03U C03J H03J 120.6 . . ?
O00V C03K C02M 105.6(11) . . ?
O00V C03K H03T 127.2 . . ?
C02M C03K H03T 127.2 . . ?
C02O C03L H03W 120.1 . . ?
C02O C03L C03Y 119.8(10) . . ?
C03Y C03L H03W 120.1 . . ?
C01Y C03M H03Y 120.8 . . ?
C01Y C03M C03Y 118.4(9) . . ?
C03Y C03M H03Y 120.8 . . ?
C02I C03N C02T 117.7(12) . . ?
C02I C03N H03Z 121.1 . . ?
C02T C03N H03Z 121.1 . . ?
O012 C03O H03E 108.1 . . ?
O012 C03O H03F 108.1 . . ?
O012 C03O C33 116.8(13) . . ?
H03E C03O H03F 107.3 . . ?
C33 C03O H03E 108.1 . . ?
C33 C03O H03F 108.1 . . ?
C033 C03P H03P 118.7 . . ?
C033 C03P C040 122.7(10) . . ?
C040 C03P H03P 118.7 . . ?
C03D C03U C03J 119.0(16) . . ?
C03D C03U H03U 120.5 . . ?
C03J C03U H03U 120.5 . . ?
C03G C03V H03V 121.3 . . ?
C03I C03V C03G 117.3(10) . . ?
C03I C03V H03V 121.3 . . ?
C028 C03X H03X 120.1 . . ?
C028 C03X C040 119.9(11) . . ?
C040 C03X H03X 120.1 . . ?
C03L C03Y C03M 120.5(12) . . ?
C03L C03Y H03 119.8 . . ?
C03M C03Y H03 119.8 . . ?
C03P C040 C03X 118.0(13) . . ?
C03P C040 H040 121.0 . . ?
C03X C040 H040 121.0 . . ?
C6 O1 C0AA 113.4(8) . . ?
O1AA C2 C032 107.4(10) . . ?
O5 C2 C032 129(2) . . ?
O5 C2 O1AA 123.5(18) . . ?
C2 O1AA C11 114.9(10) . . ?
O1 C6 C02E 109.8(8) . . ?
O3 C6 C02E 123.7(9) . . ?
O3 C6 O1 126.5(10) . . ?
C01D C0AA H0AA 110.7 . . ?
C01D C0AA H0AB 110.7 . . ?
O1 C0AA C01D 105.3(13) . . ?
O1 C0AA H0AA 110.7 . . ?
O1 C0AA H0AB 110.7 . . ?
H0AA C0AA H0AB 108.8 . . ?
O1AA C11 H11A 112.1 . . ?
O1AA C11 H11B 112.1 . . ?
O1AA C11 C34 98.3(13) . . ?
H11A C11 H11B 109.8 . . ?
C34 C11 H11A 112.1 . . ?
C34 C11 H11B 112.1 . . ?
O3A C6A O1A 127.6(19) . . ?
O3A C6A C1 121.5(17) . . ?
O1A C6A C1 110.9(14) . . ?
C6A O1A C0AB 115.2(17) . . ?
C3 C1 C6A 119.9(15) . . ?
C3 C1 C7 122.9(14) . . ?
C7 C1 C6A 117.0(15) . . ?
C1 C3 H3A 121.1 . . ?
C4 C3 C1 117.7(16) . . ?
C4 C3 H3A 121.1 . . ?
C3 C4 C0 122.6(17) . . ?
C3 C4 Cl4A 117.9(15) . . ?
C0 C4 Cl4A 119.0(18) . . ?
N00J C0 C4 116.4(19) . . ?
N00J C0 C5 126(2) . . ?
C5 C0 C4 116.8(14) . . ?
C0 C5 Cl5A 117.7(17) . . ?
C7 C5 C0 123.2(15) . . ?
C7 C5 Cl5A 118.4(16) . . ?
C1 C7 H7A 121.9 . . ?
C5 C7 C1 116.2(17) . . ?
C5 C7 H7A 121.9 . . ?
O1A C0AB H0AC 108.7 . . ?
O1A C0AB H0AD 108.7 . . ?
O1A C0AB C31 114(2) . . ?
H0AC C0AB H0AD 107.6 . . ?
C31 C0AB H0AC 108.7 . . ?
C31 C0AB H0AD 108.7 . . ?
H8A C8 H8B 108.3 . . ?
O00W C8 H8A 110.0 . . ?
O00W C8 H8B 110.0 . . ?
O00W C8 C28 108.6(14) . . ?
C28 C8 H8A 110.0 . . ?
C28 C8 H8B 110.0 . . ?
C23 O00W C8 119.4(15) . . ?
O00W C23 C27 112.5(13) . . ?
O03T C23 O00W 121.0(18) . . ?
O03T C23 C27 126.5(19) . . ?
C12 C27 C23 118.7(17) . . ?
C12 C27 C16 118.5(16) . . ?
C16 C27 C23 122.7(17) . . ?
C27 C12 H12 120.7 . . ?
C27 C12 C13 119(2) . . ?
C13 C12 H12 120.7 . . ?
C12 C13 Cl6A 118.3(17) . . ?
C14 C13 C12 126.4(17) . . ?
C14 C13 Cl6A 115.1(18) . . ?
C13 C14 C15 109.7(12) . . ?
N00Q C14 C13 116(3) . . ?
N00Q C14 C15 134(3) . . ?
C14 C15 Cl7A 120.9(17) . . ?
C16 C15 C14 123.5(18) . . ?
C16 C15 Cl7A 115.1(16) . . ?
C27 C16 H16 119.2 . . ?
C15 C16 C27 122(2) . . ?
C15 C16 H16 119.2 . . ?
C019 N00Q P00C 144.1(13) . . ?
C14 N00Q P00C 135.2(17) . . ?
C18 O0 C17 115.9(11) . . ?
C02K C17 H17A 110.1 . . ?
C02K C17 H17B 110.1 . . ?
O0 C17 C02K 107.8(13) . . ?
O0 C17 H17A 110.1 . . ?
O0 C17 H17B 110.1 . . ?
H17A C17 H17B 108.5 . . ?
O0 C18 C01S 112.9(15) . . ?
O2 C18 C01S 122.5(19) . . ?
O2 C18 O0 124.6(17) . . ?
N00H C00T C00X 123.7(14) . . ?
N00H C00T C19 123.5(14) . . ?
C19 C00T C00X 112.5(10) . . ?
C00T C00X Cl1B 120.2(12) . . ?
C1A C00X C00T 122.4(12) . . ?
C1A C00X Cl1B 116.7(12) . . ?
C00T C19 ClA 117.7(15) . . ?
C1B C19 ClA 118.1(15) . . ?
C1B C19 C00T 124.2(16) . . ?
C00X C1A H1A 120.7 . . ?
C01T C1A C00X 118.7(13) . . ?
C01T C1A H1A 120.7 . . ?
C1A C01T C00R 116.1(12) . . ?
C1A C01T C1B 117.4(13) . . ?
C1B C01T C00R 126.5(14) . . ?
C19 C1B C01T 123.6(15) . . ?
C19 C1B H1B 118.2 . . ?
C01T C1B H1B 118.2 . . ?
O5A C2A O1AB 126.2(19) . . ?
O5A C2A C20 122(2) . . ?
O1AB C2A C20 112.1(15) . . ?
C2A O1AB C11A 114.0(12) . . ?
C02P C11A H11C 112.5 . . ?
C02P C11A H11D 112.5 . . ?
O1AB C11A C02P 96.2(15) . . ?
O1AB C11A H11C 112.5 . . ?
O1AB C11A H11D 112.5 . . ?
H11C C11A H11D 110.0 . . ?
C1C C20 C2A 118.4(18) . . ?
C1F C20 C2A 117.0(16) . . ?
C1F C20 C1C 124.6(13) . . ?
C20 C1C H1C 122.4 . . ?
C20 C1C C1D 115.3(14) . . ?
C1D C1C H1C 122.4 . . ?
C1C C1D Cl3A 115.7(12) . . ?
C00V C1D C1C 122.4(13) . . ?
C00V C1D Cl3A 121.4(11) . . ?
C1F C1E Cl2A 119.9(11) . . ?
C1F C1E C00V 118.2(14) . . ?
C00V C1E Cl2A 121.8(10) . . ?
C20 C1F C1E 119.7(14) . . ?
C20 C1F H1F 120.1 . . ?
C1E C1F H1F 120.1 . . ?
N00M C00V C1D 127.1(12) . . ?
N00M C00V C1E 113.8(11) . . ?
C1D C00V C1E 119.1(12) . . ?
C22 O4 H4A 109.5 . . ?
O4 C22 H22A 109.5 . . ?
O4 C22 H22B 109.5 . . ?
O4 C22 H22C 109.5 . . ?
H22A C22 H22B 109.5 . . ?
H22A C22 H22C 109.5 . . ?
H22B C22 H22C 109.5 . . ?
C21 O6 H6A 109.5 . . ?
O6 C21 H21A 109.5 . . ?
O6 C21 H21B 109.5 . . ?
O6 C21 H21C 109.5 . . ?
H21A C21 H21B 109.5 . . ?
H21A C21 H21C 109.5 . . ?
H21B C21 H21C 109.5 . . ?
C25 O8 H8 109.5 . . ?
O8 C25 H25A 109.5 . . ?
O8 C25 H25B 109.5 . . ?
O8 C25 H25C 109.5 . . ?
H25A C25 H25B 109.5 . . ?
H25A C25 H25C 109.5 . . ?
H25B C25 H25C 109.5 . . ?
C26 O23 C10 126(2) . . ?
O23 C10 H10A 104.8 . . ?
O23 C10 H10B 104.8 . . ?
O23 C10 C38 130(2) . . ?
H10A C10 H10B 105.8 . . ?
C38 C10 H10A 104.8 . . ?
C38 C10 H10B 104.8 . . ?
H9A C9 H9B 109.5 . . ?
H9A C9 H9C 109.5 . . ?
H9B C9 H9C 109.5 . . ?
C26 C9 H9A 109.5 . . ?
C26 C9 H9B 109.5 . . ?
C26 C9 H9C 109.5 . . ?
O23 C26 C9 153(3) . . ?
O23 C26 H26A 98.4 . . ?
O23 C26 H26B 98.4 . . ?
C9 C26 H26A 98.4 . . ?
C9 C26 H26B 98.4 . . ?
H26A C26 H26B 103.8 . . ?
C24 O7 H7B 109.5 . . ?
O7 C24 H24A 109.5 . . ?
O7 C24 H24B 109.5 . . ?
O7 C24 H24C 109.5 . . ?
H24A C24 H24B 109.5 . . ?
H24A C24 H24C 109.5 . . ?
H24B C24 H24C 109.5 . . ?
C10 C38 H38A 109.5 . . ?
C10 C38 H38B 109.5 . . ?
C10 C38 H38C 109.5 . . ?
H38A C38 H38B 109.5 . . ?
H38A C38 H38C 109.5 . . ?
H38B C38 H38C 109.5 . . ?
N00I C28 C8 106.3(13) . . ?
N00I C28 H28A 110.5 . . ?
N00I C28 H28B 110.5 . . ?
C8 C28 H28A 110.5 . . ?
C8 C28 H28B 110.5 . . ?
H28A C28 H28B 108.7 . . ?
N00I C29 H29A 109.5 . . ?
N00I C29 H29B 109.5 . . ?
N00I C29 H29C 109.5 . . ?
H29A C29 H29B 109.5 . . ?
H29A C29 H29C 109.5 . . ?
H29B C29 H29C 109.5 . . ?
N00T C30 H30A 109.5 . . ?
N00T C30 H30B 109.5 . . ?
N00T C30 H30C 109.5 . . ?
H30A C30 H30B 109.5 . . ?
H30A C30 H30C 109.5 . . ?
H30B C30 H30C 109.5 . . ?
N00T C31 C0AB 112.7(17) . . ?
N00T C31 H31A 109.1 . . ?
N00T C31 H31B 109.1 . . ?
C0AB C31 H31A 109.1 . . ?
C0AB C31 H31B 109.1 . . ?
H31A C31 H31B 107.8 . . ?
N00N C32 H32A 109.5 . . ?
N00N C32 H32B 109.5 . . ?
N00N C32 H32C 109.5 . . ?
H32A C32 H32B 109.5 . . ?
H32A C32 H32C 109.5 . . ?
H32B C32 H32C 109.5 . . ?
N00N C33 C03O 102(2) . . ?
N00N C33 H33A 111.4 . . ?
N00N C33 H33B 111.4 . . ?
C03O C33 H33A 111.4 . . ?
C03O C33 H33B 111.4 . . ?
H33A C33 H33B 109.3 . . ?
N00L C34 H34A 108.7 . . ?
N00L C34 H34B 108.7 . . ?
C11 C34 N00L 114.1(16) . . ?
C11 C34 H34A 108.7 . . ?
C11 C34 H34B 108.7 . . ?
H34A C34 H34B 107.6 . . ?
N00L C35 H35A 109.5 . . ?
N00L C35 H35B 109.5 . . ?
N00L C35 H35C 109.5 . . ?
H35A C35 H35B 109.5 . . ?
H35A C35 H35C 109.5 . . ?
H35B C35 H35C 109.5 . . ?

loop_
_geom_bond_atom_site_label_1
_geom_bond_atom_site_label_2
_geom_bond_distance
_geom_bond_site_symmetry_2
_geom_bond_publ_flag
Cl1 C00W 1.79(3) . ?
P006 N00J 1.566(6) . ?
P006 C013 1.815(5) . ?
P006 C01E 1.809(7) . ?
P006 C01Y 1.847(7) . ?
Cl5 C01M 1.719(14) . ?
Cl3 C01F 1.736(14) . ?
P009 N00H 1.573(5) . ?
P009 C01C 1.797(8) . ?
P009 C028 1.823(7) . ?
P009 C02C 1.819(6) . ?
Cl6 C01A 1.749(14) . ?
P00B N00M 1.547(6) . ?
P00B C017 1.796(6) . ?
P00B C025 1.811(7) . ?
P00B C02L 1.835(9) . ?
P00C C01H 1.814(7) . ?
P00C C01Q 1.821(8) . ?
P00C C02G 1.840(8) . ?
P00C N00Q 1.557(7) . ?
Cl4 C01G 1.750(13) . ?
Cl2 C01W 1.740(16) . ?
Cl7 C01U 1.734(13) . ?
N00H C00S 1.340(13) . ?
N00H C00T 1.361(11) . ?
N00I C00Z 1.529(13) . ?
N00I C01D 1.462(14) . ?
N00I C01I 1.494(8) . ?
N00I C01J 1.502(8) . ?
N00I C28 1.518(12) . ?
N00I C29 1.485(11) . ?
N00J H00J 0.8800 . ?
N00J H00A 0.8800 . ?
N00J C015 1.385(12) . ?
N00J C0 1.381(16) . ?
N00L C014 1.534(12) . ?
N00L C01Z 1.494(9) . ?
N00L C02K 1.520(14) . ?
N00L C034 1.457(10) . ?
N00L C34 1.539(14) . ?
N00L C35 1.518(15) . ?
N00M C00U 1.408(13) . ?
N00M C00V 1.366(14) . ?
N00N C01V 1.515(16) . ?
N00N C029 1.481(9) . ?
N00N C02H 1.488(9) . ?
N00N C02P 1.548(15) . ?
N00N C32 1.527(12) . ?
N00N C33 1.517(13) . ?
C00R O010 1.223(16) . ?
C00R O012 1.344(19) . ?
C00R C01T 1.52(2) . ?
C00S C00W 1.48(2) . ?
C00S C018 1.39(3) . ?
N00T C02M 1.535(13) . ?
N00T C02Z 1.478(10) . ?
N00T C030 1.492(12) . ?
N00T C03C 1.539(10) . ?
N00T C30 1.533(16) . ?
N00T C31 1.487(16) . ?
C00U C01F 1.377(15) . ?
C00U C01W 1.451(15) . ?
O00V C027 1.344(13) . ?
O00V C03K 1.461(9) . ?
C00W C01P 1.43(2) . ?
C00Z H00B 0.9800 . ?
C00Z H00C 0.9800 . ?
C00Z H00D 0.9800 . ?
C011 H01A 0.9900 . ?
C011 H01B 0.9900 . ?
C011 C017 1.551(7) . ?
C011 C02C 1.523(8) . ?
O012 C03O 1.458(10) . ?
C013 H01O 0.9900 . ?
C013 H01Q 0.9900 . ?
C013 C016 1.552(8) . ?
C014 H01C 0.9800 . ?
C014 H01D 0.9800 . ?
C014 H01E 0.9800 . ?
C015 C01G 1.43(2) . ?
C015 C01M 1.42(2) . ?
C016 H01R 0.9900 . ?
C016 H01S 0.9900 . ?
C016 C01H 1.521(8) . ?
C017 H01F 0.9900 . ?
C017 H01G 0.9900 . ?
C018 C021 1.34(2) . ?
C018 Cl1A 1.706(18) . ?
C019 C01A 1.37(3) . ?
C019 C01U 1.49(3) . ?
C019 N00Q 1.335(11) . ?
C01A C01L 1.43(2) . ?
C01B H01T 0.9500 . ?
C01B C01E 1.392(10) . ?
C01B C01N 1.395(10) . ?
C01C C01K 1.368(11) . ?
C01C C02A 1.383(9) . ?
C01D H01U 0.9900 . ?
C01D H01V 0.9900 . ?
C01D C0AA 1.59(3) . ?
C01E C01R 1.399(9) . ?
C01F C02B 1.405(15) . ?
C01G C01O 1.34(2) . ?
C01H H01W 0.9900 . ?
C01H H01X 0.9900 . ?
C01I H01Y 0.9800 . ?
C01I H 0.9800 . ?
C01I HA 0.9800 . ?
C01J H01Z 0.9800 . ?
C01J HB 0.9800 . ?
C01J HC 0.9800 . ?
C01K H01K 0.9500 . ?
C01K C02J 1.419(10) . ?
C01L H01 0.9500 . ?
C01L C01X 1.36(2) . ?
C01M C02R 1.398(19) . ?
C01N H1 0.9500 . ?
C01N C020 1.398(11) . ?
C01O H2 0.9500 . ?
C01O C02E 1.429(17) . ?
C01P H01P 0.9500 . ?
C01P C01S 1.360(18) . ?
C01Q C02Q 1.389(11) . ?
C01Q C02T 1.294(13) . ?
C01R H3 0.9500 . ?
C01R C02F 1.389(11) . ?
C01S C021 1.417(15) . ?
C01S C18 1.45(2) . ?
C01U C02D 1.34(2) . ?
C01V H01H 0.9800 . ?
C01V H01I 0.9800 . ?
C01V H01J 0.9800 . ?
C01W C02N 1.384(18) . ?
C01X C027 1.490(13) . ?
C01X C02D 1.396(18) . ?
C01Y C02X 1.368(10) . ?
C01Y C03M 1.350(13) . ?
C01Z H01L 0.9800 . ?
C01Z H01M 0.9800 . ?
C01Z H01N 0.9800 . ?
C020 H020 0.9500 . ?
C020 C02F 1.362(12) . ?
C021 H021 0.9500 . ?
C022 H022 0.9500 . ?
C022 C025 1.368(9) . ?
C022 C02V 1.385(12) . ?
C025 C03I 1.382(12) . ?
C026 H026 0.9500 . ?
C026 C028 1.351(10) . ?
C026 C033 1.417(12) . ?
C027 O03S 1.176(14) . ?
C028 C03X 1.357(14) . ?
C029 H02A 0.9800 . ?
C029 H02B 0.9800 . ?
C029 H02C 0.9800 . ?
C02A H02D 0.9500 . ?
C02A C02W 1.373(15) . ?
C02B H02E 0.9500 . ?
C02B C032 1.386(17) . ?
C02C H02F 0.9900 . ?
C02C H02G 0.9900 . ?
C02D H02Q 0.9500 . ?
C02E C02R 1.403(14) . ?
C02E C6 1.527(15) . ?
C02F H02R 0.9500 . ?
C02G C031 1.365(13) . ?
C02G C035 1.419(13) . ?
C02H H02H 0.9800 . ?
C02H H02I 0.9800 . ?
C02H H02J 0.9800 . ?
C02I H02T 0.9500 . ?
C02I C03A 1.317(17) . ?
C02I C03N 1.380(16) . ?
C02J H02K 0.9500 . ?
C02J C02S 1.392(13) . ?
C02K H02L 0.9900 . ?
C02K H02M 0.9900 . ?
C02K C17 1.66(4) . ?
C02L C02U 1.382(12) . ?
C02L C03D 1.315(14) . ?
C02M H02X 0.9500 . ?
C02M C03K 1.65(3) . ?
C02N H02N 0.9500 . ?
C02N C032 1.385(18) . ?
C02O H02Y 0.9500 . ?
C02O C02X 1.440(12) . ?
C02O C03L 1.307(16) . ?
C02P H02O 0.9900 . ?
C02P H02P 0.9900 . ?
C02P C11A 1.86(5) . ?
C02Q H02Z 0.9500 . ?
C02Q C03A 1.402(14) . ?
C02R H02 0.9500 . ?
C02S H02S 0.9500 . ?
C02S C02W 1.330(16) . ?
C02T H4 0.9500 . ?
C02T C03N 1.421(11) . ?
C02U H02U 0.9500 . ?
C02U C03H 1.334(14) . ?
C02V H02V 0.9500 . ?
C02V C03G 1.349(15) . ?
C02W H02W 0.9500 . ?
C02X H5 0.9500 . ?
C02Y H6 0.9500 . ?
C02Y C035 1.340(13) . ?
C02Y C03E 1.384(17) . ?
C02Z H7 0.9800 . ?
C02Z HD 0.9800 . ?
C02Z HE 0.9800 . ?
C030 H03K 0.9800 . ?
C030 H03L 0.9800 . ?
C030 H03M 0.9800 . ?
C031 H031 0.9500 . ?
C031 C037 1.383(12) . ?
C032 C2 1.536(18) . ?
C033 H033 0.9500 . ?
C033 C03P 1.241(19) . ?
C034 H03A 0.9800 . ?
C034 H03B 0.9800 . ?
C034 H03C 0.9800 . ?
C035 H035 0.9500 . ?
C037 H037 0.9500 . ?
C037 C03E 1.400(16) . ?
C03A H03N 0.9500 . ?
C03C H03O 0.9800 . ?
C03C H03Q 0.9800 . ?
C03C H03R 0.9800 . ?
C03D H03D 0.9500 . ?
C03D C03U 1.342(17) . ?
C03E H03S 0.9500 . ?
C03G H03G 0.9500 . ?
C03G C03V 1.419(15) . ?
C03H H03H 0.9500 . ?
C03H C03J 1.413(19) . ?
C03I H03I 0.9500 . ?
C03I C03V 1.414(12) . ?
C03J H03J 0.9500 . ?
C03J C03U 1.37(2) . ?
C03K H03T 0.9500 . ?
C03L H03W 0.9500 . ?
C03L C03Y 1.349(16) . ?
C03M H03Y 0.9500 . ?
C03M C03Y 1.426(13) . ?
C03N H03Z 0.9500 . ?
C03O H03E 0.9900 . ?
C03O H03F 0.9900 . ?
C03O C33 1.65(4) . ?
C03P H03P 0.9500 . ?
C03P C040 1.32(2) . ?
C03U H03U 0.9500 . ?
C03V H03V 0.9500 . ?
C03X H03X 0.9500 . ?
C03X C040 1.453(13) . ?
C03Y H03 0.9500 . ?
C040 H040 0.9500 . ?
O1 C6 1.356(12) . ?
O1 C0AA 1.440(10) . ?
C2 O1AA 1.392(19) . ?
C2 O5 1.224(13) . ?
O3 C6 1.222(12) . ?
O1AA C11 1.419(13) . ?
C0AA H0AA 0.9900 . ?
C0AA H0AB 0.9900 . ?
C11 H11A 0.9900 . ?
C11 H11B 0.9900 . ?
C11 C34 1.48(3) . ?
O3A C6A 1.216(17) . ?
C6A O1A 1.356(16) . ?
C6A C1 1.522(19) . ?
O1A C0AB 1.449(15) . ?
C1 C3 1.42(2) . ?
C1 C7 1.421(18) . ?
C3 H3A 0.9500 . ?
C3 C4 1.36(2) . ?
C4 C0 1.43(2) . ?
C4 Cl4A 1.752(18) . ?
C0 C5 1.42(2) . ?
C5 C7 1.38(2) . ?
C5 Cl5A 1.724(17) . ?
C7 H7A 0.9500 . ?
C0AB H0AC 0.9900 . ?
C0AB H0AD 0.9900 . ?
C0AB C31 1.50(4) . ?
C8 H8A 0.9900 . ?
C8 H8B 0.9900 . ?
C8 O00W 1.445(13) . ?
C8 C28 1.62(3) . ?
O00W C23 1.356(17) . ?
C23 O03T 1.183(17) . ?
C23 C27 1.488(18) . ?
C27 C12 1.37(2) . ?
C27 C16 1.39(2) . ?
C12 H12 0.9500 . ?
C12 C13 1.43(3) . ?
C13 Cl6A 1.749(15) . ?
C13 C14 1.39(3) . ?
C14 C15 1.49(3) . ?
C14 N00Q 1.360(15) . ?
C15 C16 1.36(3) . ?
C15 Cl7A 1.738(18) . ?
C16 H16 0.9500 . ?
O0 C17 1.454(12) . ?
O0 C18 1.32(2) . ?
C17 H17A 0.9900 . ?
C17 H17B 0.9900 . ?
C18 O2 1.219(15) . ?
ClA C19 1.64(3) . ?
C00T C00X 1.49(2) . ?
C00T C19 1.38(2) . ?
C00X C1A 1.44(2) . ?
C00X Cl1B 1.729(13) . ?
C19 C1B 1.35(2) . ?
C1A H1A 0.9500 . ?
C1A C01T 1.381(15) . ?
C01T C1B 1.416(14) . ?
C1B H1B 0.9500 . ?
O5A C2A 1.214(15) . ?
C2A O1AB 1.32(3) . ?
C2A C20 1.538(19) . ?
O1AB C11A 1.439(13) . ?
C11A H11C 0.9900 . ?
C11A H11D 0.9900 . ?
C20 C1C 1.394(19) . ?
C20 C1F 1.37(2) . ?
C1C H1C 0.9500 . ?
C1C C1D 1.401(15) . ?
C1D Cl3A 1.755(14) . ?
C1D C00V 1.375(15) . ?
C1E C1F 1.374(16) . ?
C1E Cl2A 1.757(16) . ?
C1E C00V 1.455(15) . ?
C1F H1F 0.9500 . ?
O4 H4A 0.8400 . ?
O4 C22 1.472(15) . ?
C22 H22A 0.9800 . ?
C22 H22B 0.9800 . ?
C22 H22C 0.9800 . ?
O6 H6A 0.8400 . ?
O6 C21 1.387(13) . ?
C21 H21A 0.9800 . ?
C21 H21B 0.9800 . ?
C21 H21C 0.9800 . ?
O8 H8 0.8400 . ?
O8 C25 1.349(14) . ?
C25 H25A 0.9800 . ?
C25 H25B 0.9800 . ?
C25 H25C 0.9800 . ?
O23 C10 1.401(13) . ?
O23 C26 1.325(15) . ?
C10 H10A 0.9900 . ?
C10 H10B 0.9900 . ?
C10 C38 1.502(18) . ?
C9 H9A 0.9800 . ?
C9 H9B 0.9800 . ?
C9 H9C 0.9800 . ?
C9 C26 1.417(13) . ?
C26 H26A 0.9900 . ?
C26 H26B 0.9900 . ?
O7 H7B 0.8400 . ?
O7 C24 1.429(10) . ?
C24 H24A 0.9800 . ?
C24 H24B 0.9800 . ?
C24 H24C 0.9800 . ?
C38 H38A 0.9800 . ?
C38 H38B 0.9800 . ?
C38 H38C 0.9800 . ?
C28 H28A 0.9900 . ?
C28 H28B 0.9900 . ?
C29 H29A 0.9800 . ?
C29 H29B 0.9800 . ?
C29 H29C 0.9800 . ?
C30 H30A 0.9800 . ?
C30 H30B 0.9800 . ?
C30 H30C 0.9800 . ?
C31 H31A 0.9900 . ?
C31 H31B 0.9900 . ?
C32 H32A 0.9800 . ?
C32 H32B 0.9800 . ?
C32 H32C 0.9800 . ?
C33 H33A 0.9900 . ?
C33 H33B 0.9900 . ?
C34 H34A 0.9900 . ?
C34 H34B 0.9900 . ?
C35 H35A 0.9800 . ?
C35 H35B 0.9800 . ?
C35 H35C 0.9800 . ?

loop_
_geom_torsion_atom_site_label_1
_geom_torsion_atom_site_label_2
_geom_torsion_atom_site_label_3
_geom_torsion_atom_site_label_4
_geom_torsion
_geom_torsion_site_symmetry_1
_geom_torsion_site_symmetry_2
_geom_torsion_site_symmetry_3
_geom_torsion_site_symmetry_4
_geom_torsion_publ_flag
Cl1 C00W C01P C01S 177.6(19) . . . . ?
P006 N00J C015 C01G 162.4(9) . . . . ?
P006 N00J C015 C01M -18(3) . . . . ?
P006 N00J C0 C4 -42(5) . . . . ?
P006 N00J C0 C5 150.0(19) . . . . ?
P006 C013 C016 C01H 179.4(4) . . . . ?
P006 C01E C01R C02F 179.4(5) . . . . ?
P006 C01Y C02X C02O 173.3(6) . . . . ?
P006 C01Y C03M C03Y -172.7(9) . . . . ?
Cl5 C01M C02R C02E -177.9(11) . . . . ?
Cl3 C01F C02B C032 178.8(19) . . . . ?
P009 N00H C00S C00W -157.8(15) . . . . ?
P009 N00H C00S C018 39(3) . . . . ?
P009 N00H C00T C00X 22(3) . . . . ?
P009 N00H C00T C19 -151.8(16) . . . . ?
P009 C01C C01K C02J 178.6(5) . . . . ?
P009 C01C C02A C02W 179.7(6) . . . . ?
P009 C028 C03X C040 -178.8(12) . . . . ?
Cl6 C01A C01L C01X -178.0(13) . . . . ?
P00B N00M C00U C01F -6(5) . . . . ?
P00B N00M C00U C01W 176.7(12) . . . . ?
P00B N00M C00V C1D -14(6) . . . . ?
P00B N00M C00V C1E 169.5(11) . . . . ?
P00B C025 C03I C03V -173.6(10) . . . . ?
P00B C02L C02U C03H 179.7(7) . . . . ?
P00B C02L C03D C03U 174.3(14) . . . . ?
P00C C01Q C02Q C03A -176.1(6) . . . . ?
P00C C01Q C02T C03N 175.6(7) . . . . ?
P00C C02G C031 C037 176.1(6) . . . . ?
P00C C02G C035 C02Y -177.6(7) . . . . ?
Cl4 C01G C01O C02E 179.9(10) . . . . ?
Cl2 C01W C02N C032 -176.6(14) . . . . ?
Cl7 C01U C02D C01X 179.5(10) . . . . ?
N00H P009 C01C C01K -7.8(5) . . . . ?
N00H P009 C01C C02A 173.2(5) . . . . ?
N00H P009 C028 C026 -53.8(8) . . . . ?
N00H P009 C028 C03X 126.0(11) . . . . ?
N00H P009 C02C C011 34.2(6) . . . . ?
N00H C00S C00W Cl1 13(3) . . . . ?
N00H C00S C00W C01P -164(2) . . . . ?
N00H C00S C018 C021 168.8(19) . . . . ?
N00H C00S C018 Cl1A -23(3) . . . . ?
N00H C00T C00X C1A 173.3(14) . . . . ?
N00H C00T C00X Cl1B 3(2) . . . . ?
N00H C00T C19 ClA 1(3) . . . . ?
N00H C00T C19 C1B -180(2) . . . . ?
N00I C01D C0AA O1 77(2) . . . . ?
N00J P006 C013 C016 -41.2(6) . . . . ?
N00J P006 C01E C01B -3.7(5) . . . . ?
N00J P006 C01E C01R 178.2(5) . . . . ?
N00J P006 C01Y C02X 35.4(7) . . . . ?
N00J P006 C01Y C03M -158.6(8) . . . . ?
N00J C015 C01G Cl4 -4(2) . . . . ?
N00J C015 C01G C01O 176.2(13) . . . . ?
N00J C015 C01M Cl5 1(3) . . . . ?
N00J C015 C01M C02R -175.1(16) . . . . ?
N00J C0 C5 C7 166(3) . . . . ?
N00J C0 C5 Cl5A -4(4) . . . . ?
N00L C02K C17 O0 -78.6(17) . . . . ?
N00M P00B C017 C011 -29.5(6) . . . . ?
N00M P00B C025 C022 38.2(7) . . . . ?
N00M P00B C025 C03I -146.0(7) . . . . ?
N00M P00B C02L C02U -176.2(6) . . . . ?
N00M P00B C02L C03D 4.4(9) . . . . ?
N00M C00U C01F Cl3 10(5) . . . . ?
N00M C00U C01F C02B 179(3) . . . . ?
N00M C00U C01W Cl2 -5(3) . . . . ?
N00M C00U C01W C02N 173(2) . . . . ?
N00N C02P C11A O1AB -86.0(19) . . . . ?
C00R O012 C03O C33 176.4(12) . . . . ?
C00R C01T C1B C19 174(2) . . . . ?
C00S C00W C01P C01S -5(4) . . . . ?
C00S C018 C021 C01S -10(3) . . . . ?
N00T C02M C03K O00V 82.7(14) . . . . ?
C00U C01F C02B C032 9(5) . . . . ?
C00U C01W C02N C032 5(3) . . . . ?
C00W C00S C018 C021 6(3) . . . . ?
C00W C00S C018 Cl1A 175(2) . . . . ?
C00W C01P C01S C021 2(3) . . . . ?
C00W C01P C01S C18 -178.1(19) . . . . ?
C00Z N00I C01D C0AA 64(3) . . . . ?
O010 C00R O012 C03O -4(2) . . . . ?
O010 C00R C01T C1A -5(2) . . . . ?
O010 C00R C01T C1B 174.1(17) . . . . ?
O012 C00R C01T C1A 176.7(12) . . . . ?
O012 C00R C01T C1B -4(2) . . . . ?
O012 C03O C33 N00N 68.3(18) . . . . ?
C013 P006 N00J C015 -51.4(12) . . . . ?
C013 P006 N00J C0 -31(3) . . . . ?
C013 P006 C01E C01B -128.2(5) . . . . ?
C013 P006 C01E C01R 53.7(5) . . . . ?
C013 P006 C01Y C02X 168.3(6) . . . . ?
C013 P006 C01Y C03M -25.7(9) . . . . ?
C013 C016 C01H P00C -176.2(4) . . . . ?
C014 N00L C02K C17 -64(2) . . . . ?
C015 C01G C01O C02E -1(2) . . . . ?
C015 C01M C02R C02E -2(2) . . . . ?
C017 P00B N00M C00U -59(2) . . . . ?
C017 P00B N00M C00V -51(3) . . . . ?
C017 P00B C025 C022 171.7(6) . . . . ?
C017 P00B C025 C03I -12.4(8) . . . . ?
C017 P00B C02L C02U 58.5(7) . . . . ?
C017 P00B C02L C03D -120.9(8) . . . . ?
C017 C011 C02C P009 172.7(4) . . . . ?
C018 C00S C00W Cl1 178(2) . . . . ?
C018 C00S C00W C01P 1(4) . . . . ?
C019 C01A C01L C01X 5(3) . . . . ?
C019 C01U C02D C01X 1(2) . . . . ?
C01A C019 C01U Cl7 -174.4(11) . . . . ?
C01A C019 C01U C02D 4(2) . . . . ?
C01A C019 N00Q P00C 24(3) . . . . ?
C01A C01L C01X C027 177.2(14) . . . . ?
C01A C01L C01X C02D 1(3) . . . . ?
C01B C01E C01R C02F 1.3(9) . . . . ?
C01B C01N C020 C02F 3.3(11) . . . . ?
C01C P009 N00H C00S 163.1(17) . . . . ?
C01C P009 N00H C00T 162.9(19) . . . . ?
C01C P009 C028 C026 60.9(7) . . . . ?
C01C P009 C028 C03X -119.3(12) . . . . ?
C01C P009 C02C C011 -82.3(5) . . . . ?
C01C C01K C02J C02S 1.7(10) . . . . ?
C01C C02A C02W C02S 1.7(12) . . . . ?
C01E P006 N00J C015 -168.8(12) . . . . ?
C01E P006 N00J C0 -148(3) . . . . ?
C01E P006 C013 C016 76.1(5) . . . . ?
C01E P006 C01Y C02X -80.4(7) . . . . ?
C01E P006 C01Y C03M 85.6(8) . . . . ?
C01E C01B C01N C020 -3.7(10) . . . . ?
C01E C01R C02F C020 -1.7(11) . . . . ?
C01F C00U C01W Cl2 178(2) . . . . ?
C01F C00U C01W C02N -4(4) . . . . ?
C01F C02B C032 C02N -8(3) . . . . ?
C01F C02B C032 C2 176(2) . . . . ?
C01G C015 C01M Cl5 -178.9(13) . . . . ?
C01G C015 C01M C02R 5(3) . . . . ?
C01G C01O C02E C02R 4.4(18) . . . . ?
C01G C01O C02E C6 -178.3(10) . . . . ?
C01H P00C C01Q C02Q -179.4(5) . . . . ?
C01H P00C C01Q C02T 7.4(8) . . . . ?
C01H P00C C02G C031 118.7(6) . . . . ?
C01H P00C C02G C035 -60.7(6) . . . . ?
C01H P00C N00Q C019 48.2(19) . . . . ?
C01H P00C N00Q C14 66(2) . . . . ?
C01I N00I C01D C0AA -177.4(15) . . . . ?
C01I N00I C28 C8 -177.0(9) . . . . ?
C01J N00I C01D C0AA -60(2) . . . . ?
C01J N00I C28 C8 66.3(12) . . . . ?
C01K C01C C02A C02W 0.7(10) . . . . ?
C01K C02J C02S C02W 0.8(12) . . . . ?
C01L C01X C027 O00V 173.4(14) . . . . ?
C01L C01X C027 O03S -2(2) . . . . ?
C01L C01X C02D C01U -3(2) . . . . ?
C01M C015 C01G Cl4 175.7(13) . . . . ?
C01M C015 C01G C01O -4(2) . . . . ?
C01N C01B C01E P006 -176.7(5) . . . . ?
C01N C01B C01E C01R 1.4(9) . . . . ?
C01N C020 C02F C01R -0.6(11) . . . . ?
C01O C02E C02R C01M -3.3(18) . . . . ?
C01O C02E C6 O1 -178.2(10) . . . . ?
C01O C02E C6 O3 1.0(16) . . . . ?
C01P C01S C021 C018 6(3) . . . . ?
C01P C01S C18 O0 -179.1(16) . . . . ?
C01P C01S C18 O2 2(3) . . . . ?
C01Q P00C C01H C016 168.3(4) . . . . ?
C01Q P00C C02G C031 -127.9(6) . . . . ?
C01Q P00C C02G C035 52.7(7) . . . . ?
C01Q P00C N00Q C019 -80.1(18) . . . . ?
C01Q P00C N00Q C14 -62(2) . . . . ?
C01Q C02Q C03A C02I 1.3(13) . . . . ?
C01Q C02T C03N C02I -1.4(14) . . . . ?
C01U C019 C01A Cl6 175.9(11) . . . . ?
C01U C019 C01A C01L -7(2) . . . . ?
C01U C019 N00Q P00C -164.7(9) . . . . ?
C01V N00N C02P C11A -42(3) . . . . ?
C01W C00U C01F Cl3 -173(2) . . . . ?
C01W C00U C01F C02B -4(5) . . . . ?
C01W C02N C032 C02B 1(3) . . . . ?
C01W C02N C032 C2 178.1(13) . . . . ?
C01Y P006 N00J C015 76.7(12) . . . . ?
C01Y P006 N00J C0 97(3) . . . . ?
C01Y P006 C013 C016 -174.4(5) . . . . ?
C01Y P006 C01E C01B 120.1(5) . . . . ?
C01Y P006 C01E C01R -57.9(5) . . . . ?
C01Y C03M C03Y C03L -0.4(19) . . . . ?
C01Z N00L C02K C17 59.7(15) . . . . ?
C01Z N00L C34 C11 -74.5(18) . . . . ?
C021 C01S C18 O0 1(2) . . . . ?
C021 C01S C18 O2 -177.8(17) . . . . ?
C022 C025 C03I C03V 2.3(16) . . . . ?
C022 C02V C03G C03V -2.5(17) . . . . ?
C025 P00B N00M C00U 70(2) . . . . ?
C025 P00B N00M C00V 79(3) . . . . ?
C025 P00B C017 C011 -162.4(4) . . . . ?
C025 P00B C02L C02U -54.4(7) . . . . ?
C025 P00B C02L C03D 126.2(8) . . . . ?
C025 C022 C02V C03G 1.2(14) . . . . ?
C025 C03I C03V C03G -3.4(19) . . . . ?
C026 C028 C03X C040 1(2) . . . . ?
C026 C033 C03P C040 -4(2) . . . . ?
C027 O00V C03K C02M 176.9(9) . . . . ?
C027 C01X C02D C01U -180.0(12) . . . . ?
C028 P009 N00H C00S -84.7(17) . . . . ?
C028 P009 N00H C00T -84.9(19) . . . . ?
C028 P009 C01C C01K -131.3(5) . . . . ?
C028 P009 C01C C02A 49.7(6) . . . . ?
C028 P009 C02C C011 169.8(5) . . . . ?
C028 C026 C033 C03P 0.3(14) . . . . ?
C028 C03X C040 C03P -5(3) . . . . ?
C029 N00N C02P C11A 75.1(18) . . . . ?
C029 N00N C33 C03O -55(2) . . . . ?
C02A C01C C01K C02J -2.4(9) . . . . ?
C02B C032 C2 O1AA -3.1(19) . . . . ?
C02B C032 C2 O5 176.3(15) . . . . ?
C02C P009 N00H C00S 46.8(17) . . . . ?
C02C P009 N00H C00T 47(2) . . . . ?
C02C P009 C01C C01K 115.5(5) . . . . ?
C02C P009 C01C C02A -63.4(6) . . . . ?
C02C P009 C028 C026 171.5(6) . . . . ?
C02C P009 C028 C03X -8.7(12) . . . . ?
C02C C011 C017 P00B 176.7(5) . . . . ?
C02D C01X C027 O00V -9.9(18) . . . . ?
C02D C01X C027 O03S 175.0(13) . . . . ?
C02G P00C C01H C016 -81.8(5) . . . . ?
C02G P00C C01Q C02Q 66.7(6) . . . . ?
C02G P00C C01Q C02T -106.5(8) . . . . ?
C02G P00C N00Q C019 167.1(18) . . . . ?
C02G P00C N00Q C14 -175(2) . . . . ?
C02G C031 C037 C03E 3.4(12) . . . . ?
C02H N00N C02P C11A -171.1(13) . . . . ?
C02H N00N C33 C03O -174.1(12) . . . . ?
C02J C02S C02W C02A -2.4(14) . . . . ?
C02L P00B N00M C00U -177(2) . . . . ?
C02L P00B N00M C00V -169(3) . . . . ?
C02L P00B C017 C011 89.0(5) . . . . ?
C02L P00B C025 C022 -76.9(7) . . . . ?
C02L P00B C025 C03I 99.0(8) . . . . ?
C02L C02U C03H C03J -1.3(15) . . . . ?
C02L C03D C03U C03J 13(3) . . . . ?
C02N C032 C2 O1AA -179.7(12) . . . . ?
C02N C032 C2 O5 0(2) . . . . ?
C02O C03L C03Y C03M 8(2) . . . . ?
C02Q C01Q C02T C03N 2.5(13) . . . . ?
C02R C02E C6 O1 -0.9(14) . . . . ?
C02R C02E C6 O3 178.3(10) . . . . ?
C02T C01Q C02Q C03A -2.4(11) . . . . ?
C02U C02L C03D C03U -5(2) . . . . ?
C02U C03H C03J C03U 9(2) . . . . ?
C02V C022 C025 P00B 174.8(6) . . . . ?
C02V C022 C025 C03I -1.1(12) . . . . ?
C02V C03G C03V C03I 4(2) . . . . ?
C02X C01Y C03M C03Y -7.5(16) . . . . ?
C02X C02O C03L C03Y -8.4(18) . . . . ?
C02Z N00T C02M C03K -64.4(16) . . . . ?
C02Z N00T C31 C0AB 60(2) . . . . ?
C030 N00T C02M C03K 68.5(19) . . . . ?
C031 C02G C035 C02Y 3.0(12) . . . . ?
C031 C037 C03E C02Y -0.6(14) . . . . ?
C032 C2 O1AA C11 171.9(8) . . . . ?
C033 C026 C028 P009 -179.0(6) . . . . ?
C033 C026 C028 C03X 1.2(14) . . . . ?
C033 C03P C040 C03X 6(3) . . . . ?
C034 N00L C02K C17 178.4(10) . . . . ?
C034 N00L C34 C11 169.5(13) . . . . ?
C035 C02G C031 C037 -4.5(11) . . . . ?
C035 C02Y C03E C037 -1.0(15) . . . . ?
C03A C02I C03N C02T 0.2(14) . . . . ?
C03C N00T C02M C03K -177.7(12) . . . . ?
C03C N00T C31 C0AB 176.4(14) . . . . ?
C03D C02L C02U C03H -0.9(14) . . . . ?
C03E C02Y C035 C02G -0.1(14) . . . . ?
C03H C03J C03U C03D -15(3) . . . . ?
C03K O00V C027 C01X 175.9(8) . . . . ?
C03K O00V C027 O03S -9.1(17) . . . . ?
C03L C02O C02X C01Y 0.7(14) . . . . ?
C03M C01Y C02X C02O 7.3(13) . . . . ?
C03N C02I C03A C02Q -0.2(15) . . . . ?
C2 O1AA C11 C34 179.6(10) . . . . ?
O1AA C11 C34 N00L 89.9(17) . . . . ?
O5 C2 O1AA C11 -7.6(15) . . . . ?
C6 C02E C02R C01M 179.4(12) . . . . ?
C6 O1 C0AA C01D -178.7(9) . . . . ?
C0AA O1 C6 C02E 173.6(7) . . . . ?
C0AA O1 C6 O3 -5.6(14) . . . . ?
O3A C6A O1A C0AB 6(3) . . . . ?
O3A C6A C1 C3 5(3) . . . . ?
O3A C6A C1 C7 179(2) . . . . ?
C6A O1A C0AB C31 -176.1(17) . . . . ?
C6A C1 C3 C4 177(2) . . . . ?
C6A C1 C7 C5 178.2(19) . . . . ?
O1A C6A C1 C3 -176.3(18) . . . . ?
O1A C6A C1 C7 -2(3) . . . . ?
O1A C0AB C31 N00T -73(2) . . . . ?
C1 C6A O1A C0AB -173.1(16) . . . . ?
C1 C3 C4 C0 2(4) . . . . ?
C1 C3 C4 Cl4A 174.6(19) . . . . ?
C3 C1 C7 C5 -8(4) . . . . ?
C3 C4 C0 N00J -172(3) . . . . ?
C3 C4 C0 C5 -3(5) . . . . ?
C4 C0 C5 C7 -1(5) . . . . ?
C4 C0 C5 Cl5A -172(2) . . . . ?
C0 C5 C7 C1 7(4) . . . . ?
C7 C1 C3 C4 3(4) . . . . ?
Cl5A C5 C7 C1 177.1(19) . . . . ?
Cl4A C4 C0 N00J 16(4) . . . . ?
Cl4A C4 C0 C5 -176(2) . . . . ?
C8 O00W C23 O03T 4(3) . . . . ?
C8 O00W C23 C27 -173.7(14) . . . . ?
O00W C8 C28 N00I -78.5(14) . . . . ?
O00W C23 C27 C12 175(2) . . . . ?
O00W C23 C27 C16 -1(4) . . . . ?
C23 C27 C12 C13 -179.3(19) . . . . ?
C23 C27 C16 C15 -172(2) . . . . ?
O03T C23 C27 C12 -3(4) . . . . ?
O03T C23 C27 C16 -179(3) . . . . ?
C27 C12 C13 Cl6A 176(2) . . . . ?
C27 C12 C13 C14 -10(4) . . . . ?
C12 C27 C16 C15 12(5) . . . . ?
C12 C13 C14 C15 13(4) . . . . ?
C12 C13 C14 N00Q -176(2) . . . . ?
C13 C14 C15 C16 -3(4) . . . . ?
C13 C14 C15 Cl7A 168(2) . . . . ?
C13 C14 N00Q P00C -169.2(16) . . . . ?
Cl6A C13 C14 C15 -173.6(18) . . . . ?
Cl6A C13 C14 N00Q -2(4) . . . . ?
C14 C15 C16 C27 -8(5) . . . . ?
C15 C14 N00Q P00C -1(5) . . . . ?
C16 C27 C12 C13 -3(4) . . . . ?
Cl7A C15 C16 C27 180(3) . . . . ?
N00Q P00C C01H C016 35.3(6) . . . . ?
N00Q P00C C01Q C02Q -47.5(6) . . . . ?
N00Q P00C C01Q C02T 139.3(7) . . . . ?
N00Q P00C C02G C031 -4.8(7) . . . . ?
N00Q P00C C02G C035 175.8(6) . . . . ?
N00Q C019 C01A Cl6 -13(2) . . . . ?
N00Q C019 C01A C01L 164.2(18) . . . . ?
N00Q C019 C01U Cl7 13(2) . . . . ?
N00Q C019 C01U C02D -168.3(13) . . . . ?
N00Q C14 C15 C16 -172(3) . . . . ?
N00Q C14 C15 Cl7A -1(5) . . . . ?
C17 O0 C18 C01S -171.5(11) . . . . ?
C17 O0 C18 O2 7(2) . . . . ?
C18 C01S C021 C018 -174.1(18) . . . . ?
C18 O0 C17 C02K -179.8(11) . . . . ?
Cl1A C018 C021 C01S -178.0(15) . . . . ?
ClA C19 C1B C01T -177.5(18) . . . . ?
C00T C00X C1A C01T 10(2) . . . . ?
C00T C19 C1B C01T 3(4) . . . . ?
C00X C00T C19 ClA -173.1(17) . . . . ?
C00X C00T C19 C1B 6(3) . . . . ?
C00X C1A C01T C00R 179.2(12) . . . . ?
C00X C1A C01T C1B 0(2) . . . . ?
C19 C00T C00X C1A -13(2) . . . . ?
C19 C00T C00X Cl1B 177.4(17) . . . . ?
C1A C01T C1B C19 -7(3) . . . . ?
C01T C00R O012 C03O 174.9(9) . . . . ?
Cl1B C00X C1A C01T 179.9(11) . . . . ?
O5A C2A O1AB C11A 8(2) . . . . ?
O5A C2A C20 C1C 2(3) . . . . ?
O5A C2A C20 C1F -177.3(16) . . . . ?
C2A O1AB C11A C02P -176.3(10) . . . . ?
C2A C20 C1C C1D -176(2) . . . . ?
C2A C20 C1F C1E 179.4(15) . . . . ?
O1AB C2A C20 C1C -178.5(16) . . . . ?
O1AB C2A C20 C1F 2(2) . . . . ?
C20 C2A O1AB C11A -171.2(11) . . . . ?
C20 C1C C1D Cl3A 179(2) . . . . ?
C20 C1C C1D C00V -9(5) . . . . ?
C1C C20 C1F C1E 0(3) . . . . ?
C1C C1D C00V N00M -165(3) . . . . ?
C1C C1D C00V C1E 11(6) . . . . ?
C1F C20 C1C C1D 3(3) . . . . ?
C1F C1E C00V N00M 169(2) . . . . ?
C1F C1E C00V C1D -7(5) . . . . ?
Cl2A C1E C1F C20 178.7(15) . . . . ?
Cl2A C1E C00V N00M -7(4) . . . . ?
Cl2A C1E C00V C1D 176(3) . . . . ?
Cl3A C1D C00V N00M 7(6) . . . . ?
Cl3A C1D C00V C1E -177(3) . . . . ?
C00V C1E C1F C20 2(3) . . . . ?
C10 O23 C26 C9 69(8) . . . . ?
C26 O23 C10 C38 126(4) . . . . ?
C28 C8 O00W C23 -178.6(14) . . . . ?
C29 N00I C28 C8 -56.5(18) . . . . ?
C30 N00T C31 C0AB -51(2) . . . . ?
C32 N00N C33 C03O 70.9(17) . . . . ?
C35 N00L C34 C11 52(3) . . . . ?
